data_7708513
loop_
_publ_author_name
'Wang, Shu-ju'
'Li, Qian'
'Xiu, Guan-Lin'
'You, Li-Xin'
'Ding, Fu'
'Van Deun, Rik'
'Dragutan, Ileana'
'Dragutan, Valerian'
'Sun, Yaguang'

_publ_section_title
;
 New Ln-MOFs based on mixed organic ligands: synthesis, structure and
 efficient luminescence sensing of the Hg2+ ion in aqueous solutions
;
_journal_name_full 'Dalton Transactions'
_journal_paper_doi 10.1039/D1DT02687A
_journal_year 2021
_chemical_formula_moiety 'C144 H106 N8 O25 S6 Tb4, H2 O, C12 H8 N2, H2 O0.63, H2 O0.6, 0.77(O1)'
_chemical_formula_sum 'C156 H120 N10 O28 S6 Tb4'
_chemical_formula_weight 3410.65
_space_group_crystal_system triclinic
_space_group_IT_number 2
_space_group_name_Hall '-P 1'
_space_group_name_H-M_alt 'P -1'
_atom_sites_solution_hydrogens mixed
_atom_sites_solution_primary dual
_audit_creation_date 2019-01-07
_audit_creation_method
;
Olex2 1.2
(compiled 2018.05.29 svn.r3508 for OlexSys, GUI svn.r5506)
;
_audit_update_record
;
2021-04-09 deposited with the CCDC.	2021-10-04 downloaded from the CCDC.
;
_cell_angle_alpha 108.9390(10)
_cell_angle_beta 90.4640(10)
_cell_angle_gamma 98.1850(10)
_cell_formula_units_Z 2
_cell_length_a 11.47990(10)
_cell_length_b 22.0925(2)
_cell_length_c 29.0010(3)
_cell_measurement_reflns_used 57054
_cell_measurement_temperature 100.00(13)
_cell_measurement_theta_max 74.2060
_cell_measurement_theta_min 3.8710
_cell_volume 6874.59(12)
_computing_cell_refinement 'CrysAlisPro 1.171.39.33c (Rigaku OD, 2017)'
_computing_data_collection 'CrysAlisPro 1.171.39.33c (Rigaku OD, 2017)'
_computing_data_reduction 'CrysAlisPro 1.171.39.33c (Rigaku OD, 2017)'
_computing_molecular_graphics 'Olex2 (Dolomanov et al., 2009)'
_computing_publication_material 'Olex2 (Dolomanov et al., 2009)'
_computing_structure_refinement 'ShelXL (Sheldrick, 2015)'
_computing_structure_solution 'ShelXT (Sheldrick, 2015)'
_diffrn_ambient_environment N~2~
_diffrn_ambient_temperature 100.00(13)
_diffrn_detector 'CCD plate'
_diffrn_measured_fraction_theta_full 0.9963
_diffrn_measured_fraction_theta_max 0.9757
_diffrn_measurement_details
;
List of Runs (angles in degrees, time in seconds):

  # Type    Start    End  Width  t~exp~   \w     \q     \k     \f   Frames
#--------------------------------------------------------------------------
  1  \w    -30.00  89.00   0.50    2.61    --    0.00  57.00  90.00  238
  2  \w    -35.00  89.00   0.50    2.61    --    0.00  77.00  90.00  248
  3  \w    -89.00  32.00   0.50    2.61    --    0.00 -38.00  90.00  242
  4  \w    -89.00  30.00   0.50    2.61    --    0.00 -57.00  30.00  238
  5  \w    -35.00  89.00   0.50    2.61    --    0.00  77.00-120.00  248
  6  \w     62.00 185.00   0.50   11.00    --   95.80  37.00 111.94  246
  7  \w      6.00 133.00   0.50   11.00    --   95.80 -82.00-180.00  254
  8  \w     58.00 185.00   0.50   11.00    --   95.80  82.00 -30.00  254
  9  \w      6.00 133.00   0.50   11.00    --   95.80 -82.00 -60.00  254
 10  \w      6.00 126.00   0.50   11.00    --   95.80 -61.00  30.00  240
 11  \w      6.00 126.00   0.50   11.00    --   95.80 -61.00-120.00  240
 12  \w     65.00 185.00   0.50   11.00    --   95.80  45.00-180.00  240
 13  \w      6.00 133.00   0.50   11.00    --   95.80 -82.00 -30.00  254
 14  \w      6.00 133.00   0.50   11.00    --   95.80 -82.00 120.00  254
 15  \w      6.00 133.00   0.50   11.00    --   95.80 -82.00-120.00  254
 16  \w     65.00 185.00   0.50   11.00    --   95.80  45.00-150.00  240
 17  \w      6.00 133.00   0.50   11.00    --   95.80 -82.00 -90.00  254
 18  \w     66.00 185.00   0.50   11.00    --   95.80  49.00 132.93  238
 19  \w      6.00 133.00   0.50   11.00    --   95.80 -82.00  30.00  254
 20  \w      6.00 128.00   0.50   11.00    --   95.80 -82.00  60.00  244
 21  \w    108.00 185.00   0.50   11.00    --   95.80  40.00  75.47  154
;
_diffrn_measurement_device 'four-circle diffractometer'
_diffrn_measurement_device_type 'XtaLAB AFC12 (RINC): Kappa single'
_diffrn_measurement_method '\w scans'
_diffrn_orient_matrix_type 'CrysAlisPro convention (1999,Acta A55,543-557)'
_diffrn_orient_matrix_UB_11 -0.0029113000
_diffrn_orient_matrix_UB_12 0.0677384000
_diffrn_orient_matrix_UB_13 -0.0037797000
_diffrn_orient_matrix_UB_21 0.0097992000
_diffrn_orient_matrix_UB_22 0.0293384000
_diffrn_orient_matrix_UB_23 0.0561220000
_diffrn_orient_matrix_UB_31 0.1354202000
_diffrn_orient_matrix_UB_32 0.0108024000
_diffrn_orient_matrix_UB_33 -0.0008704000
_diffrn_radiation_monochromator mirror
_diffrn_radiation_probe x-ray
_diffrn_radiation_type 'Cu K\a'
_diffrn_radiation_wavelength 1.54184
_diffrn_reflns_av_R_equivalents 0.0523
_diffrn_reflns_av_unetI/netI 0.0383
_diffrn_reflns_Laue_measured_fraction_full 0.995
_diffrn_reflns_Laue_measured_fraction_max 0.974
_diffrn_reflns_limit_h_max 13
_diffrn_reflns_limit_h_min -12
_diffrn_reflns_limit_k_max 27
_diffrn_reflns_limit_k_min -27
_diffrn_reflns_limit_l_max 35
_diffrn_reflns_limit_l_min -36
_diffrn_reflns_number 131914
_diffrn_reflns_point_group_measured_fraction_full 0.995
_diffrn_reflns_point_group_measured_fraction_max 0.974
_diffrn_reflns_theta_full 67.684
_diffrn_reflns_theta_max 74.547
_diffrn_reflns_theta_min 3.075
_diffrn_source 'Rotating-anode X-ray tube (dual wavelength)'
_diffrn_source_type 'Rigaku (Cu) X-ray DW Source'
_exptl_absorpt_coefficient_mu 11.432
_exptl_absorpt_correction_T_max 1.00000
_exptl_absorpt_correction_T_min 0.60217
_exptl_absorpt_correction_type multi-scan
_exptl_absorpt_process_details
;
CrysAlisPro 1.171.39.33c (Rigaku Oxford Diffraction, 2017)
Empirical absorption correction using spherical harmonics,
 implemented in SCALE3 ABSPACK scaling algorithm.
;
_exptl_crystal_colour colourless
_exptl_crystal_colour_primary colourless
_exptl_crystal_density_diffrn 1.648
_exptl_crystal_description block
_exptl_crystal_F_000 3412
_exptl_crystal_size_max 0.29
_exptl_crystal_size_mid 0.21
_exptl_crystal_size_min 0.18
_refine_diff_density_max 1.649
_refine_diff_density_min -1.728
_refine_diff_density_rms 0.105
_refine_ls_extinction_method none
_refine_ls_goodness_of_fit_ref 1.106
_refine_ls_hydrogen_treatment constr
_refine_ls_matrix_type full
_refine_ls_number_parameters 1908
_refine_ls_number_reflns 27405
_refine_ls_number_restraints 69
_refine_ls_restrained_S_all 1.107
_refine_ls_R_factor_all 0.0528
_refine_ls_R_factor_gt 0.0455
_refine_ls_shift/su_max 0.002
_refine_ls_shift/su_mean 0.000
_refine_ls_structure_factor_coef Fsqd
_refine_ls_weighting_details 'w=1/[\s^2^(Fo^2^)+(0.0716P)^2^+6.7338P] where P=(Fo^2^+2Fc^2^)/3'
_refine_ls_weighting_scheme calc
_refine_ls_wR_factor_gt 0.1246
_refine_ls_wR_factor_ref 0.1285
_reflns_Friedel_coverage 0.000
_reflns_number_gt 23081
_reflns_number_total 27405
_reflns_threshold_expression 'I > 2\s(I)'
_cod_data_source_file d1dt02687a2.cif
_cod_data_source_block wsj-2
_cod_original_cell_volume 6874.58(12)
_cod_database_code 7708513
_shelx_shelxl_version_number 2014/7
_shelx_space_group_comment
;
The symmetry employed for this shelxl refinement is uniquely defined
by the following loop, which should always be used as a source of
symmetry information in preference to the above space-group names.
They are only intended as comments.
;
_reflns_odcompleteness_completeness 99.63
_reflns_odcompleteness_iscentric 1
_reflns_odcompleteness_theta 66.97
_olex2_refinement_description
;
1. Fixed Uiso
 At 1.2 times of:
  All C(H) groups, All C(H,H) groups, All C(H,H,H,H) groups
 At 1.5 times of:
  All O(H,H) groups
2. Restrained distances
 C84A-S5A \\sim C84-S5
 with sigma of 0.01
 C84A-C81 \\sim C81-C84
 with sigma of 0.01
 C84-C82 \\sim C82-C84A
 with sigma of 0.02
3. Uiso/Uaniso restraints and constraints
S5 \\sim C85 \\sim C84 \\sim C84A \\sim S5A \\sim C85A: within 2A with sigma of
0.01 and sigma for terminal atoms of 0.01
: with sigma of 0.01 and sigma for terminal atoms of 0.01
4. Others
 Sof(H68c)=Sof(H68d)=Sof(H69c)=Sof(H69d)=Sof(S05Q)=1-FVAR(1)
 Sof(S3A)=Sof(H68a)=Sof(H68b)=Sof(H69a)=Sof(H69b)=FVAR(1)
 Sof(C84A)=Sof(H84c)=Sof(H84d)=Sof(S5A)=Sof(C85A)=Sof(H85c)=Sof(H85d)=1-FVAR(2)
 Sof(S5)=Sof(C85)=Sof(H85a)=Sof(H85b)=Sof(C84)=Sof(H84a)=Sof(H84b)=FVAR(2)
 Fixed Sof: S2A(0.5) S2(0.5) H36c(0.5) H36d(0.5) H36a(0.5) H36b(0.5) H37c(0.5)
 H37d(0.5) H37a(0.5) H37b(0.5)
5.a Rotating group:
 O11(H11a,H11b)
5.b Secondary CH2 refined with riding coordinates:
 C101(H10a,H10b), C100(H10c,H10d), C20(H20a,H20b), C21(H21a,H21b), C53(H53a,
 H53b), C52(H52a,H52b), C68(H68a,H68b), C68(H68c,H68d), C85(H85a,H85b),
 C36(H36c,H36d), C36(H36a,H36b), C69(H69a,H69b), C69(H69c,H69d), C37(H37c,H37d),
  C37(H37a,H37b), C84(H84a,H84b), C84A(H84c,H84d), C85A(H85c,H85d)
5.c Aromatic/amide H refined with riding coordinates:
 C58(H58), C104(H104), C51(H51), C31(H31), C109(H109), C95(H95), C106(H106),
 C56(H56), C119(H119), C72(H72), C63(H63), C96(H96), C118(H118), C15(H15),
 C98(H98), C50(H50), C145(H145), C27(H27), C16(H16), C154(H154), C155(H155),
 C99(H99), C107(H107), C35(H35), C111(H111), C59(H59), C117(H117), C110(H110),
 C146(H146), C67(H67), C26(H26), C103(H103), C147(H147), C121(H121), C131(H131),
  C153(H153), C24(H24), C47(H47), C48(H48), C129(H129), C43(H43), C79(H79),
 C40(H40), C18(H18), C19(H19), C55(H55), C66(H66), C151(H151), C150(H150),
 C71(H71), C83(H83), C10(H10), C23(H23), C130(H130), C127(H127), C8(H8),
 C74(H74), C114(H114), C1(H1), C32(H32), C42(H42), C12(H12), C122(H122), C2(H2),
  C88(H88), C64(H64), C80(H80), C123(H123), C82(H82), C115(H115), C90(H90),
 C3(H3), C34(H34), C9(H9), C126(H126), C75(H75), C11(H11), C91(H91), C87(H87),
 C39(H39)
;
_olex2_submission_special_instructions 'No special instructions were received'
_oxdiff_exptl_absorpt_empirical_details
;
Empirical correction (ABSPACK) includes:
- Absorption correction using spherical harmonics
- Frame scaling
;
_oxdiff_exptl_absorpt_empirical_full_max 1.682
_oxdiff_exptl_absorpt_empirical_full_min 0.717

loop_
_space_group_symop_operation_xyz
'x, y, z'
'-x, -y, -z'

loop_
_atom_site_label
_atom_site_type_symbol
_atom_site_fract_x
_atom_site_fract_y
_atom_site_fract_z
_atom_site_U_iso_or_equiv
_atom_site_adp_type
_atom_site_occupancy
_atom_site_site_symmetry_order
_atom_site_calc_flag
_atom_site_refinement_flags_posn
_atom_site_refinement_flags_adp
_atom_site_refinement_flags_occupancy
_atom_site_disorder_assembly
_atom_site_disorder_group
Tb4 Tb 0.83826(2) 0.41341(2) 0.80021(2) 0.02233(6) Uani 1 1 d . . . . .
Tb2 Tb 0.33812(2) -0.06600(2) 0.29224(2) 0.02168(6) Uani 1 1 d . . . . .
Tb1 Tb 0.15798(2) 0.06170(2) 0.23880(2) 0.02509(7) Uani 1 1 d . . . . .
Tb3 Tb 0.65509(2) 0.52924(2) 0.74074(2) 0.02590(7) Uani 1 1 d . . . . .
S4 S 1.27406(10) 0.80993(5) 0.96638(4) 0.0355(2) Uani 1 1 d . . . . .
S1 S 0.59811(11) -0.09990(6) -0.03771(4) 0.0419(3) Uani 1 1 d . . . . .
S007 S 0.76288(12) 0.31609(6) 0.48976(5) 0.0495(3) Uani 1 1 d . . . . .
S3A S 0.17348(15) 0.18790(8) 0.57832(6) 0.0497(5) Uani 0.784(4) 1 d . . P A 1
S5 S 1.3005(2) 0.36176(12) 0.55184(8) 0.0668(7) Uani 0.840(5) 1 d D U P B 1
O21 O 1.2198(2) 0.67437(13) 1.16744(10) 0.0274(6) Uani 1 1 d . . . . .
O9 O 0.3160(2) 0.11451(13) 0.29571(10) 0.0276(6) Uani 1 1 d . . . . .
O8 O 0.1580(2) -0.04588(13) 0.32395(10) 0.0265(6) Uani 1 1 d . . . . .
O20 O 1.1233(2) 0.58384(13) 1.11597(10) 0.0278(6) Uani 1 1 d . . . . .
O12 O 0.6283(2) 0.06567(13) 0.62274(10) 0.0271(6) Uani 1 1 d . . . . .
O19 O 0.8650(2) 0.52548(12) 0.83493(11) 0.0287(6) Uani 1 1 d . . . . .
O5 O 0.2052(2) -0.13010(13) 0.22784(10) 0.0281(6) Uani 1 1 d . . . . .
S2A S -0.3359(2) -0.28724(13) 0.06889(9) 0.0487(6) Uani 0.5 1 d . . P C 2
O14 O 0.6613(2) 0.43782(13) 0.83413(10) 0.0278(6) Uani 1 1 d . . . . .
S2 S -0.2771(2) -0.36121(12) 0.08882(9) 0.0452(6) Uani 0.5 1 d . . P C 1
O7 O 0.1009(2) 0.04049(14) 0.31181(11) 0.0298(6) Uani 1 1 d . . . . .
O6 O 0.1226(3) -0.05155(13) 0.21346(11) 0.0312(6) Uani 1 1 d . . . . .
O17 O 0.7024(2) 0.34326(13) 0.73883(10) 0.0296(6) Uani 1 1 d . . . . .
O10 O 0.3642(2) 0.04394(12) 0.33055(11) 0.0282(6) Uani 1 1 d . . . . .
O15 O 0.5976(3) 0.51852(14) 0.81530(11) 0.0313(6) Uani 1 1 d . . . . .
O13 O 0.7147(2) 0.15526(13) 0.67780(10) 0.0263(6) Uani 1 1 d . . . . .
O22 O 0.8190(3) 0.50096(15) 0.69429(12) 0.0367(7) Uani 1 1 d . . . . .
O16 O 0.6219(3) 0.41873(14) 0.72012(11) 0.0343(7) Uani 1 1 d . . . . .
O18 O 0.8145(3) 0.58830(14) 0.79361(11) 0.0315(6) Uani 1 1 d . . . . .
O27 O 0.6463(3) 0.73061(15) 0.72295(14) 0.0402(7) Uani 1 1 d . . . . .
H27A H 0.5914 0.7348 0.7284 0.060 Uiso 1 1 d G . . . .
H27B H 0.6607 0.6920 0.7115 0.060 Uiso 1 1 d G . . . .
O1 O 0.3181(2) 0.02872(14) 0.19261(11) 0.0313(6) Uani 1 1 d . . . . .
O4 O 1.0848(3) 0.04091(14) 0.15803(11) 0.0323(6) Uani 1 1 d . . . . .
O2 O 0.4007(2) -0.03237(14) 0.22783(10) 0.0305(6) Uani 1 1 d . . . . .
O24 O 1.3391(3) 0.40452(14) 0.31101(11) 0.0336(7) Uani 1 1 d . . . . .
N8 N 0.4629(3) -0.15095(15) 0.24616(12) 0.0242(7) Uani 1 1 d . . . . .
O11 O 0.2223(3) 0.15714(14) 0.21786(11) 0.0336(7) Uani 1 1 d . . . . .
H11A H 0.1776 0.1578 0.1945 0.050 Uiso 1 1 d GR . . . .
H11B H 0.2294 0.1824 0.2463 0.050 Uiso 1 1 d GR . . . .
O25 O 1.4070(3) 0.50868(14) 0.34666(11) 0.0354(7) Uani 1 1 d . . . . .
O23 O 0.8913(3) 0.44187(15) 0.73287(10) 0.0323(6) Uani 1 1 d . . . . .
O3 O 1.0398(3) 0.13234(15) 0.14994(12) 0.0446(8) Uani 1 1 d . . . . .
N6 N 0.9615(3) 0.32639(15) 0.75808(12) 0.0244(7) Uani 1 1 d . . . . .
N7 N 0.5616(3) -0.03911(16) 0.31531(12) 0.0264(7) Uani 1 1 d . . . . .
N4 N 0.5773(3) 0.63400(17) 0.79314(13) 0.0304(8) Uani 1 1 d . . . . .
N5 N 1.0629(3) 0.44371(16) 0.81954(12) 0.0257(7) Uani 1 1 d . . . . .
N2 N 0.0708(3) 0.15881(18) 0.30090(14) 0.0331(8) Uani 1 1 d . . . . .
N3 N 0.4363(3) 0.52668(17) 0.73488(14) 0.0320(8) Uani 1 1 d . . . . .
C30 C 0.0504(3) -0.16100(19) 0.16660(15) 0.0272(8) Uani 1 1 d . . . . .
C108 C 1.1852(3) 0.63948(19) 1.12459(15) 0.0256(8) Uani 1 1 d . . . . .
N9 N 0.5677(4) 0.22146(19) 0.24418(15) 0.0412(9) Uani 1 1 d . . . . .
C73 C 0.5520(4) 0.30826(19) 0.67595(15) 0.0275(8) Uani 1 1 d . . . . .
C57 C 0.7135(4) 0.1521(2) 0.59464(15) 0.0284(8) Uani 1 1 d . . . . .
C105 C 1.2185(3) 0.66308(19) 1.08286(15) 0.0270(8) Uani 1 1 d . . . . .
N1 N -0.0659(3) 0.05365(18) 0.23846(14) 0.0328(8) Uani 1 1 d . . . . .
C60 C 0.6834(3) 0.12302(19) 0.63380(15) 0.0267(8) Uani 1 1 d . . . . .
C62 C 0.1076(3) 0.03743(19) 0.39241(15) 0.0273(8) Uani 1 1 d . . . . .
C58 C 0.7558(4) 0.2177(2) 0.60661(16) 0.0314(9) Uani 1 1 d . . . . .
H58 H 0.7674 0.2435 0.6392 0.038 Uiso 1 1 calc R . . . .
C104 C 1.2637(4) 0.7284(2) 1.09139(16) 0.0309(9) Uani 1 1 d . . . . .
H104 H 1.2741 0.7571 1.1232 0.037 Uiso 1 1 calc R . . . .
C51 C 0.4655(4) 0.2148(2) 0.36917(16) 0.0295(9) Uani 1 1 d . . . . .
H51 H 0.4558 0.2224 0.3398 0.035 Uiso 1 1 calc R . . . .
N10 N 0.6412(4) 0.33663(19) 0.31687(16) 0.0451(10) Uani 1 1 d . . . . .
C156 C 1.0809(4) 0.3405(2) 0.76075(15) 0.0282(8) Uani 1 1 d . . . . .
C120 C 0.5831(4) -0.13740(19) 0.25142(15) 0.0271(8) Uani 1 1 d . . . . .
C31 C 0.0347(4) -0.2251(2) 0.16514(15) 0.0308(9) Uani 1 1 d . . . . .
H31 H 0.0783 -0.2369 0.1871 0.037 Uiso 1 1 calc R . . . .
C109 C 0.6089(4) 0.0124(2) 0.35209(15) 0.0286(9) Uani 1 1 d . . . . .
H109 H 0.5592 0.0396 0.3705 0.034 Uiso 1 1 calc R . . . .
C95 C 0.9588(4) 0.6964(2) 0.85999(16) 0.0305(9) Uani 1 1 d . . . . .
H95 H 0.9420 0.6990 0.8293 0.037 Uiso 1 1 calc R . . . .
C46 C 0.4199(3) 0.15485(18) 0.37353(15) 0.0253(8) Uani 1 1 d . . . . .
C94 C 0.9228(3) 0.63871(18) 0.86923(15) 0.0264(8) Uani 1 1 d . . . . .
C13 C 0.3789(3) -0.01449(19) 0.19190(15) 0.0266(8) Uani 1 1 d . . . . .
C106 C 1.2034(4) 0.6209(2) 1.03528(15) 0.0304(9) Uani 1 1 d . . . . .
H106 H 1.1734 0.5775 1.0292 0.036 Uiso 1 1 calc R . . . .
C14 C 0.4342(3) -0.04605(19) 0.14452(15) 0.0274(8) Uani 1 1 d . . . . .
C56 C 0.6988(4) 0.1142(2) 0.54568(16) 0.0355(10) Uani 1 1 d . . . . .
H56 H 0.6716 0.0701 0.5371 0.043 Uiso 1 1 calc R . . . .
C116 C 0.6563(4) -0.1794(2) 0.22332(16) 0.0320(9) Uani 1 1 d . . . . .
C41 C 0.6103(4) 0.5266(2) 0.89835(16) 0.0306(9) Uani 1 1 d . . . . .
C132 C 0.4585(4) 0.6321(2) 0.79662(16) 0.0308(9) Uani 1 1 d . . . . .
C112 C 0.7587(3) -0.0658(2) 0.29738(16) 0.0284(8) Uani 1 1 d . . . . .
C119 C 0.4151(4) -0.20759(19) 0.21430(15) 0.0287(8) Uani 1 1 d . . . . .
H119 H 0.3334 -0.2177 0.2109 0.034 Uiso 1 1 calc R . . . .
C72 C 0.5263(4) 0.2468(2) 0.67975(16) 0.0298(9) Uani 1 1 d . . . . .
H72 H 0.5605 0.2382 0.7057 0.036 Uiso 1 1 calc R . . . .
C63 C 0.1379(4) 0.0061(2) 0.42436(17) 0.0361(10) Uani 1 1 d . . . . .
H63 H 0.1662 -0.0331 0.4120 0.043 Uiso 1 1 calc R . . . .
C45 C 0.3620(3) 0.10084(19) 0.32966(15) 0.0257(8) Uani 1 1 d . . . . .
C113 C 0.6346(3) -0.07901(19) 0.28866(15) 0.0257(8) Uani 1 1 d . . . . .
C77 C 0.8775(3) 0.45857(19) 0.69612(15) 0.0272(8) Uani 1 1 d . . . . .
C96 C 1.0191(4) 0.7498(2) 0.89582(17) 0.0328(9) Uani 1 1 d . . . . .
H96 H 1.0432 0.7879 0.8891 0.039 Uiso 1 1 calc R . . . .
C118 C 0.4818(4) -0.2528(2) 0.18562(16) 0.0338(10) Uani 1 1 d . . . . .
H118 H 0.4446 -0.2924 0.1643 0.041 Uiso 1 1 calc R . . . .
C15 C 0.4912(4) -0.0992(2) 0.13853(17) 0.0320(9) Uani 1 1 d . . . . .
H15 H 0.4946 -0.1163 0.1638 0.038 Uiso 1 1 calc R . . . .
C98 C 1.0038(4) 0.6901(2) 0.95201(16) 0.0318(9) Uani 1 1 d . . . . .
H98 H 1.0166 0.6885 0.9833 0.038 Uiso 1 1 calc R . . . .
C29 C 0.1326(3) -0.11016(19) 0.20552(15) 0.0266(8) Uani 1 1 d . . . . .
C50 C 0.5253(4) 0.2627(2) 0.40920(16) 0.0322(9) Uani 1 1 d . . . . .
H50 H 0.5575 0.3022 0.4062 0.039 Uiso 1 1 calc R . . . .
C102 C 1.2769(4) 0.7077(2) 1.00499(16) 0.0310(9) Uani 1 1 d . . . . .
C149 C 1.1345(3) 0.40212(19) 0.79435(15) 0.0257(8) Uani 1 1 d . . . . .
C92 C 1.3692(4) 0.4536(2) 0.34936(16) 0.0324(9) Uani 1 1 d . . . . .
C76 C 0.6309(3) 0.3604(2) 0.71434(15) 0.0269(8) Uani 1 1 d . . . . .
C61 C 0.1239(3) 0.00854(19) 0.33904(15) 0.0237(8) Uani 1 1 d . . . . .
C145 C 1.1139(4) 0.4990(2) 0.85228(15) 0.0300(9) Uani 1 1 d . . . . .
H145 H 1.0657 0.5274 0.8702 0.036 Uiso 1 1 calc R . . . .
C27 C 0.9113(4) -0.0663(2) 0.02158(17) 0.0380(10) Uani 1 1 d . . . . .
H27 H 0.9247 -0.1081 0.0049 0.046 Uiso 1 1 calc R . . . .
C16 C 0.5430(4) -0.1269(2) 0.09536(17) 0.0345(10) Uani 1 1 d . . . . .
H16 H 0.5805 -0.1626 0.0920 0.041 Uiso 1 1 calc R . . . .
C154 C 0.9766(4) 0.2217(2) 0.70024(16) 0.0341(10) Uani 1 1 d . . . . .
H154 H 0.9383 0.1815 0.6805 0.041 Uiso 1 1 calc R . . . .
C148 C 1.2593(4) 0.4164(2) 0.80025(16) 0.0305(9) Uani 1 1 d . . . . .
C101 C 1.3046(4) 0.7298(2) 0.96129(17) 0.0369(10) Uani 1 1 d . . . . .
H10A H 1.2598 0.6988 0.9328 0.044 Uiso 1 1 calc R . . . .
H10B H 1.3875 0.7286 0.9555 0.044 Uiso 1 1 calc R . . . .
C6 C -0.0477(4) 0.1528(2) 0.30595(17) 0.0339(10) Uani 1 1 d . . . . .
C44 C 0.6247(3) 0.4918(2) 0.84562(16) 0.0281(9) Uani 1 1 d . . . . .
C17 C 0.5401(4) -0.1024(2) 0.05692(16) 0.0339(10) Uani 1 1 d . . . . .
C78 C 0.9387(4) 0.4258(2) 0.65075(15) 0.0314(9) Uani 1 1 d . . . . .
C155 C 0.9119(4) 0.2680(2) 0.72899(15) 0.0297(9) Uani 1 1 d . . . . .
H155 H 0.8303 0.2574 0.7277 0.036 Uiso 1 1 calc R . . . .
C99 C 0.9446(4) 0.6359(2) 0.91569(16) 0.0320(9) Uani 1 1 d . . . . .
H99 H 0.9198 0.5979 0.9225 0.038 Uiso 1 1 calc R . . . .
C5 C -0.1206(4) 0.0977(2) 0.27206(17) 0.0345(10) Uani 1 1 d . . . . .
C125 C 0.3835(4) 0.5752(2) 0.76485(16) 0.0315(9) Uani 1 1 d . . . . .
C107 C 1.2329(4) 0.6432(2) 0.99670(16) 0.0340(9) Uani 1 1 d . . . . .
H107 H 1.2230 0.6144 0.9649 0.041 Uiso 1 1 calc R . . . .
C35 C -0.0112(4) -0.1443(2) 0.13259(17) 0.0405(11) Uani 1 1 d . . . . .
H35 H -0.0007 -0.1016 0.1330 0.049 Uiso 1 1 calc R . . . .
C97 C 1.0437(4) 0.7467(2) 0.94190(16) 0.0314(9) Uani 1 1 d . . . . .
C111 C 0.8055(4) -0.0108(2) 0.33701(16) 0.0337(9) Uani 1 1 d . . . . .
H111 H 0.8864 -0.0007 0.3445 0.040 Uiso 1 1 calc R . . . .
C22 C 0.8253(4) -0.0415(2) 0.00347(16) 0.0341(10) Uani 1 1 d . . . . .
C89 C 1.3582(4) 0.4476(2) 0.39882(17) 0.0365(10) Uani 1 1 d . . . . .
C59 C 0.7807(4) 0.2450(2) 0.57046(17) 0.0358(10) Uani 1 1 d . . . . .
H59 H 0.8080 0.2892 0.5792 0.043 Uiso 1 1 calc R . . . .
C117 C 0.6012(4) -0.2383(2) 0.18925(17) 0.0376(10) Uani 1 1 d . . . . .
H117 H 0.6464 -0.2670 0.1694 0.045 Uiso 1 1 calc R . . . .
C28 C 1.0346(4) 0.0722(2) 0.13623(16) 0.0323(9) Uani 1 1 d . . . . .
C110 C 0.7302(4) 0.0279(2) 0.36463(16) 0.0331(9) Uani 1 1 d . . . . .
H110 H 0.7595 0.0640 0.3913 0.040 Uiso 1 1 calc R . . . .
C146 C 1.2352(4) 0.5165(2) 0.86116(17) 0.0349(10) Uani 1 1 d . . . . .
H146 H 1.2662 0.5556 0.8847 0.042 Uiso 1 1 calc R . . . .
C67 C 0.0674(4) 0.0966(2) 0.41180(17) 0.0391(11) Uani 1 1 d . . . . .
H67 H 0.0489 0.1192 0.3914 0.047 Uiso 1 1 calc R . . . .
C128 C 0.4074(4) 0.6824(2) 0.82882(16) 0.0354(10) Uani 1 1 d . . . . .
C152 C 1.1529(4) 0.2972(2) 0.73311(16) 0.0322(9) Uani 1 1 d . . . . .
C49 C 0.5378(4) 0.2528(2) 0.45361(16) 0.0331(9) Uani 1 1 d . . . . .
C26 C 0.9792(4) -0.0301(2) 0.06442(16) 0.0347(10) Uani 1 1 d . . . . .
H26 H 1.0368 -0.0480 0.0760 0.042 Uiso 1 1 calc R . . . .
C103 C 1.2927(4) 0.7502(2) 1.05290(16) 0.0329(9) Uani 1 1 d . . . . .
H103 H 1.3229 0.7936 1.0589 0.039 Uiso 1 1 calc R . . . .
C25 C 0.9604(4) 0.0328(2) 0.08977(15) 0.0300(9) Uani 1 1 d . . . . .
C147 C 1.3087(4) 0.4761(2) 0.83509(17) 0.0376(10) Uani 1 1 d . . . . .
H147 H 1.3900 0.4877 0.8402 0.045 Uiso 1 1 calc R . . . .
C121 C 0.3677(4) 0.4753(2) 0.70478(19) 0.0397(11) Uani 1 1 d . . . . .
H121 H 0.4028 0.4420 0.6841 0.048 Uiso 1 1 calc R . . . .
C131 C 0.6454(4) 0.6870(2) 0.82194(16) 0.0347(10) Uani 1 1 d . . . . .
H131 H 0.7267 0.6892 0.8201 0.042 Uiso 1 1 calc R . . . .
C153 C 1.0965(4) 0.2363(2) 0.70158(17) 0.0362(10) Uani 1 1 d . . . . .
H153 H 1.1406 0.2067 0.6820 0.043 Uiso 1 1 calc R . . . .
C65 C 0.0849(4) 0.0902(2) 0.49316(17) 0.0398(11) Uani 1 1 d . . . . .
C24 C 0.8734(4) 0.0581(2) 0.07148(16) 0.0352(10) Uani 1 1 d . . . . .
H24 H 0.8609 0.1003 0.0877 0.042 Uiso 1 1 calc R . . . .
C47 C 0.4320(4) 0.1445(2) 0.41788(15) 0.0305(9) Uani 1 1 d . . . . .
H47 H 0.4017 0.1046 0.4208 0.037 Uiso 1 1 calc R . . . .
C48 C 0.4893(4) 0.1936(2) 0.45802(16) 0.0352(10) Uani 1 1 d . . . . .
H48 H 0.4953 0.1869 0.4879 0.042 Uiso 1 1 calc R . . . .
C7 C -0.1002(4) 0.1991(3) 0.34199(19) 0.0408(11) Uani 1 1 d . . . . .
C129 C 0.4828(5) 0.7373(2) 0.85826(17) 0.0408(11) Uani 1 1 d . . . . .
H129 H 0.4523 0.7718 0.8799 0.049 Uiso 1 1 calc R . . . .
C43 C 0.5528(5) 0.6154(3) 0.9617(2) 0.0529(14) Uani 1 1 d . . . . .
H43 H 0.5214 0.6539 0.9712 0.064 Uiso 1 1 calc R . . . .
C79 C 0.9905(4) 0.3713(2) 0.64835(17) 0.0375(10) Uani 1 1 d . . . . .
H79 H 0.9834 0.3545 0.6739 0.045 Uiso 1 1 calc R . . . .
C40 C 0.6461(5) 0.5021(3) 0.93349(18) 0.0448(12) Uani 1 1 d . . . . .
H40 H 0.6776 0.4637 0.9240 0.054 Uiso 1 1 calc R . . . .
C18 C 0.4822(4) -0.0501(2) 0.06232(17) 0.0394(10) Uani 1 1 d . . . . .
H18 H 0.4784 -0.0332 0.0369 0.047 Uiso 1 1 calc R . . . .
C19 C 0.4292(4) -0.0223(2) 0.10593(16) 0.0369(10) Uani 1 1 d . . . . .
H19 H 0.3899 0.0128 0.1090 0.044 Uiso 1 1 calc R . . . .
C55 C 0.7246(4) 0.1418(2) 0.50966(17) 0.0401(11) Uani 1 1 d . . . . .
H55 H 0.7143 0.1158 0.4770 0.048 Uiso 1 1 calc R . . . .
C66 C 0.0548(5) 0.1217(2) 0.46149(18) 0.0464(12) Uani 1 1 d . . . . .
H66 H 0.0256 0.1606 0.4740 0.056 Uiso 1 1 calc R . . . .
C151 C 1.2782(4) 0.3144(2) 0.73817(18) 0.0389(11) Uani 1 1 d . . . . .
H151 H 1.3250 0.2862 0.7189 0.047 Uiso 1 1 calc R . . . .
C150 C 1.3297(4) 0.3715(2) 0.77084(18) 0.0387(11) Uani 1 1 d . . . . .
H150 H 1.4115 0.3817 0.7742 0.046 Uiso 1 1 calc R . . . .
C71 C 0.4506(4) 0.1978(2) 0.64559(17) 0.0361(10) Uani 1 1 d . . . . .
H71 H 0.4324 0.1574 0.6494 0.043 Uiso 1 1 calc R . . . .
O26 O 0.9297(8) 0.5301(8) 0.0454(3) 0.056(3) Uani 0.63(4) 1 d . . P D 1
H26A H 0.8888 0.5607 0.0527 0.084 Uiso 1 1 d G . . D 1
H26B H 0.9880 0.5396 0.0661 0.084 Uiso 1 1 d G . . D 1
C54 C 0.7657(4) 0.2077(2) 0.52129(17) 0.0369(10) Uani 1 1 d . . . . .
C139 C 0.8936(5) 0.2385(3) 0.23156(19) 0.0459(12) Uani 1 1 d . . . . .
H139 H 0.9491 0.2163 0.2128 0.055 Uiso 1 1 calc R . . . .
C83 C 0.9450(4) 0.4487(3) 0.61140(17) 0.0432(12) Uani 1 1 d . . . . .
H83 H 0.9072 0.4833 0.6116 0.052 Uiso 1 1 calc R . . . .
C100 C 1.1185(4) 0.8026(2) 0.97994(16) 0.0341(9) Uani 1 1 d . . . . .
H10C H 1.1109 0.7966 1.0115 0.041 Uiso 1 1 calc R . . . .
H10D H 1.0896 0.8424 0.9818 0.041 Uiso 1 1 calc R . . . .
C10 C -0.0275(5) 0.2522(2) 0.37388(19) 0.0460(12) Uani 1 1 d . . . . .
H10 H -0.0593 0.2831 0.3983 0.055 Uiso 1 1 calc R . . . .
C23 C 0.8049(4) 0.0213(2) 0.02924(17) 0.0366(10) Uani 1 1 d . . . . .
H23 H 0.7454 0.0385 0.0181 0.044 Uiso 1 1 calc R . . . .
C130 C 0.6020(5) 0.7393(2) 0.85467(17) 0.0399(11) Uani 1 1 d . . . . .
H130 H 0.6536 0.7753 0.8739 0.048 Uiso 1 1 calc R . . . .
C127 C 0.2810(4) 0.6769(3) 0.82912(19) 0.0437(12) Uani 1 1 d . . . . .
H127 H 0.2471 0.7102 0.8504 0.052 Uiso 1 1 calc R . . . .
C144 C 0.6849(4) 0.2448(2) 0.25072(17) 0.0380(10) Uani 1 1 d . . . . .
C33 C -0.1078(4) -0.2549(3) 0.09761(18) 0.0462(12) Uani 1 1 d . . . . .
C38 C 0.5880(4) 0.5912(3) 0.99738(19) 0.0505(14) Uani 1 1 d . . . . .
C8 C -0.2269(5) 0.1909(3) 0.3431(2) 0.0484(13) Uani 1 1 d . . . . .
H8 H -0.2621 0.2213 0.3666 0.058 Uiso 1 1 calc R . . . .
C81 C 1.0625(5) 0.3668(3) 0.57070(19) 0.0493(13) Uani 1 1 d D . . . .
C74 C 0.5042(4) 0.3203(2) 0.63624(17) 0.0409(11) Uani 1 1 d . . . . .
H74 H 0.5203 0.3612 0.6330 0.049 Uiso 1 1 calc R . . . .
C140 C 0.7705(5) 0.2123(2) 0.22172(18) 0.0402(11) Uani 1 1 d . . . . .
C114 C 0.8310(4) -0.1078(2) 0.26663(17) 0.0360(10) Uani 1 1 d . . . . .
H114 H 0.9127 -0.0977 0.2713 0.043 Uiso 1 1 calc R . . . .
C137 C 0.7246(4) 0.3053(2) 0.28991(17) 0.0370(10) Uani 1 1 d . . . . .
C4 C -0.2449(4) 0.0920(3) 0.2740(2) 0.0418(12) Uani 1 1 d . . . . .
C1 C -0.1336(4) 0.0041(2) 0.20642(18) 0.0401(11) Uani 1 1 d . . . . .
H1 H -0.0973 -0.0263 0.1834 0.048 Uiso 1 1 calc R . . . .
C32 C -0.0450(4) -0.2716(2) 0.13143(17) 0.0351(10) Uani 1 1 d . . . . .
H32 H -0.0565 -0.3141 0.1315 0.042 Uiso 1 1 calc R . . . .
C42 C 0.5632(4) 0.5842(2) 0.91279(19) 0.0421(11) Uani 1 1 d . . . . .
H42 H 0.5390 0.6013 0.8896 0.051 Uiso 1 1 calc R . . . .
C12 C 0.1374(4) 0.2105(2) 0.33158(18) 0.0372(10) Uani 1 1 d . . . . .
H12 H 0.2185 0.2154 0.3284 0.045 Uiso 1 1 calc R . . . .
C122 C 0.2441(4) 0.4692(3) 0.7029(2) 0.0471(13) Uani 1 1 d . . . . .
H122 H 0.1990 0.4326 0.6811 0.056 Uiso 1 1 calc R . . . .
C2 C -0.2576(4) -0.0050(3) 0.2053(2) 0.0480(13) Uani 1 1 d . . . . .
H2 H -0.3015 -0.0401 0.1816 0.058 Uiso 1 1 calc R . . . .
C93 C 0.8632(3) 0.5799(2) 0.82950(15) 0.0280(8) Uani 1 1 d . . . . .
C88 C 1.3422(5) 0.5021(3) 0.4386(2) 0.0544(14) Uani 1 1 d . . . . .
H88 H 1.3400 0.5417 0.4340 0.065 Uiso 1 1 calc R . . . .
C70 C 0.4027(4) 0.2092(3) 0.60609(18) 0.0440(12) Uani 1 1 d . . . . .
C20 C 0.5963(5) -0.1365(2) 0.01021(18) 0.0422(11) Uani 1 1 d . . . . .
H20A H 0.5549 -0.1805 -0.0030 0.051 Uiso 1 1 calc R . . . .
H20B H 0.6770 -0.1390 0.0186 0.051 Uiso 1 1 calc R . . . .
C141 C 0.7300(5) 0.1546(2) 0.18408(19) 0.0497(13) Uani 1 1 d . . . . .
H141 H 0.7831 0.1321 0.1639 0.060 Uiso 1 1 calc R . . . .
C64 C 0.1269(4) 0.0321(2) 0.47414(17) 0.0413(11) Uani 1 1 d . . . . .
H64 H 0.1478 0.0103 0.4948 0.050 Uiso 1 1 calc R . . . .
C124 C 0.2599(4) 0.5727(2) 0.76561(18) 0.0393(11) Uani 1 1 d . . . . .
C80 C 1.0518(5) 0.3422(2) 0.6087(2) 0.0481(13) Uani 1 1 d . . . . .
H80 H 1.0858 0.3060 0.6076 0.058 Uiso 1 1 calc R . . . .
C123 C 0.1904(4) 0.5171(3) 0.7334(2) 0.0476(12) Uani 1 1 d . . . . .
H123 H 0.1086 0.5130 0.7328 0.057 Uiso 1 1 calc R . . . .
C82 C 1.0085(5) 0.4193(3) 0.5713(2) 0.0526(14) Uani 1 1 d D . . . .
H82 H 1.0145 0.4350 0.5451 0.063 Uiso 1 1 calc R . . . .
C115 C 0.7816(4) -0.1621(2) 0.23074(18) 0.0364(10) Uani 1 1 d . . . . .
H115 H 0.8297 -0.1887 0.2106 0.044 Uiso 1 1 calc R . . . .
C90 C 1.3610(4) 0.3893(3) 0.40622(19) 0.0432(11) Uani 1 1 d . . . . .
H90 H 1.3682 0.3526 0.3799 0.052 Uiso 1 1 calc R . . . .
C136 C 0.8464(4) 0.3291(2) 0.29786(19) 0.0419(11) Uani 1 1 d . . . . .
C138 C 0.9294(5) 0.2946(3) 0.2675(2) 0.0447(12) Uani 1 1 d . . . . .
H138 H 1.0093 0.3113 0.2727 0.054 Uiso 1 1 calc R . . . .
C3 C -0.3125(4) 0.0384(3) 0.2396(2) 0.0521(15) Uani 1 1 d . . . . .
H3 H -0.3943 0.0323 0.2400 0.063 Uiso 1 1 calc R . . . .
C34 C -0.0890(5) -0.1914(3) 0.0977(2) 0.0532(14) Uani 1 1 d . . . . .
H34 H -0.1287 -0.1802 0.0744 0.064 Uiso 1 1 calc R . . . .
C9 C -0.2948(4) 0.1400(3) 0.3108(2) 0.0489(14) Uani 1 1 d . . . . .
H9 H -0.3763 0.1359 0.3124 0.059 Uiso 1 1 calc R . . . .
C126 C 0.2110(4) 0.6245(3) 0.79907(19) 0.0434(12) Uani 1 1 d . . . . .
H126 H 0.1296 0.6220 0.8002 0.052 Uiso 1 1 calc R . . . .
C75 C 0.4312(5) 0.2698(3) 0.60103(18) 0.0503(13) Uani 1 1 d . . . . .
H75 H 0.4013 0.2772 0.5737 0.060 Uiso 1 1 calc R . . . .
C133 C 0.6799(5) 0.3922(3) 0.3521(2) 0.0547(14) Uani 1 1 d . . . . .
H133 H 0.6246 0.4152 0.3703 0.066 Uiso 1 1 calc R . . . .
C143 C 0.5340(5) 0.1659(2) 0.20812(19) 0.0468(12) Uani 1 1 d . . . . .
H143 H 0.4541 0.1492 0.2033 0.056 Uiso 1 1 calc R . . . .
C21 C 0.7560(4) -0.0810(2) -0.04370(17) 0.0418(11) Uani 1 1 d . . . . .
H21A H 0.7872 -0.1213 -0.0572 0.050 Uiso 1 1 calc R . . . .
H21B H 0.7677 -0.0576 -0.0668 0.050 Uiso 1 1 calc R . . . .
C53 C 0.7956(5) 0.2354(3) 0.4807(2) 0.0503(13) Uani 1 1 d . . . . .
H53A H 0.7534 0.2064 0.4508 0.060 Uiso 1 1 calc R . . . .
H53B H 0.8792 0.2358 0.4758 0.060 Uiso 1 1 calc R . . . .
C11 C 0.0915(5) 0.2582(2) 0.36878(19) 0.0435(11) Uani 1 1 d . . . . .
H11 H 0.1415 0.2935 0.3897 0.052 Uiso 1 1 calc R . . . .
C52 C 0.6049(4) 0.3043(2) 0.49657(17) 0.0413(11) Uani 1 1 d . . . . .
H52A H 0.5900 0.2928 0.5257 0.050 Uiso 1 1 calc R . . . .
H52B H 0.5759 0.3449 0.5010 0.050 Uiso 1 1 calc R . . . .
C86 C 1.3366(5) 0.4397(3) 0.4929(2) 0.0555(14) Uani 1 1 d . . . . .
C68 C 0.0715(5) 0.1181(3) 0.54745(18) 0.0524(14) Uani 1 1 d . . . . .
H68A H 0.0795 0.0850 0.5620 0.063 Uiso 0.784(4) 1 calc R . P A 1
H68B H -0.0075 0.1287 0.5526 0.063 Uiso 0.784(4) 1 calc R . P A 1
H68C H 0.0063 0.0920 0.5565 0.063 Uiso 0.216(4) 1 calc R . P A 2
H68D H 0.0525 0.1615 0.5550 0.063 Uiso 0.216(4) 1 calc R . P A 2
C91 C 1.3530(5) 0.3852(3) 0.4532(2) 0.0532(14) Uani 1 1 d . . . . .
H91 H 1.3585 0.3462 0.4583 0.064 Uiso 1 1 calc R . . . .
C87 C 1.3297(6) 0.4968(3) 0.4847(2) 0.0615(16) Uani 1 1 d . . . . .
H87 H 1.3165 0.5327 0.5106 0.074 Uiso 1 1 calc R . . . .
C85 C 1.3298(7) 0.4398(4) 0.5448(3) 0.0598(18) Uani 0.840(5) 1 d . U P B 1
H85A H 1.2685 0.4644 0.5598 0.072 Uiso 0.840(5) 1 calc R . P B 1
H85B H 1.4039 0.4623 0.5625 0.072 Uiso 0.840(5) 1 calc R . P B 1
C142 C 0.6120(5) 0.1313(3) 0.1771(2) 0.0511(13) Uani 1 1 d . . . . .
H142 H 0.5840 0.0930 0.1521 0.061 Uiso 1 1 calc R . . . .
C39 C 0.6356(5) 0.5339(3) 0.98258(19) 0.0570(15) Uani 1 1 d . . . . .
H39 H 0.6605 0.5169 1.0058 0.068 Uiso 1 1 calc R . . . .
C36 C -0.1972(6) -0.3051(3) 0.0613(2) 0.0650(17) Uani 1 1 d . . . . .
H36C H -0.1950 -0.3470 0.0649 0.078 Uiso 0.5 1 calc R . P C 2
H36D H -0.1759 -0.3079 0.0284 0.078 Uiso 0.5 1 calc R . P C 2
H36A H -0.1571 -0.3292 0.0335 0.078 Uiso 0.5 1 calc R . P C 1
H36B H -0.2528 -0.2834 0.0495 0.078 Uiso 0.5 1 calc R . P C 1
C135 C 0.8825(5) 0.3874(3) 0.3360(2) 0.0545(14) Uani 1 1 d . . . . .
H135 H 0.9619 0.4049 0.3425 0.065 Uiso 1 1 calc R . . . .
C69 C 0.3143(5) 0.1580(3) 0.5704(2) 0.0637(17) Uani 1 1 d . . . . .
H69A H 0.3087 0.1175 0.5770 0.076 Uiso 0.784(4) 1 calc R . P A 1
H69B H 0.3376 0.1509 0.5372 0.076 Uiso 0.784(4) 1 calc R . P A 1
H69C H 0.2823 0.1787 0.5493 0.076 Uiso 0.216(4) 1 calc R . P A 2
H69D H 0.3586 0.1262 0.5500 0.076 Uiso 0.216(4) 1 calc R . P A 2
O28 O 0.4387(8) 0.0125(5) 0.5492(3) 0.069(2) Uani 0.604(10) 1 d . U P E 2
H28A H 0.5229 0.0287 0.5720 0.103 Uiso 1 1 d G . . E 2
H28B H 0.4596 0.0365 0.5339 0.103 Uiso 1 1 d G . . E 2
C37 C 0.5759(6) 0.6250(4) 1.0506(2) 0.076(2) Uani 1 1 d . . . . .
H37C H 0.6065 0.6014 1.0698 0.091 Uiso 0.5 1 calc R . P F 2
H37D H 0.4934 0.6268 1.0570 0.091 Uiso 0.5 1 calc R . P F 2
H37A H 0.5156 0.5992 1.0625 0.091 Uiso 0.5 1 calc R . P G 1
H37B H 0.5507 0.6664 1.0549 0.091 Uiso 0.5 1 calc R . P G 1
C134 C 0.7983(6) 0.4177(3) 0.3631(3) 0.0683(18) Uani 1 1 d . . . . .
H134 H 0.8203 0.4557 0.3892 0.082 Uiso 1 1 calc R . . . .
C84 C 1.1448(7) 0.3389(4) 0.5309(3) 0.0629(18) Uani 0.840(5) 1 d D U P B 1
H84A H 1.1317 0.3538 0.5036 0.076 Uiso 0.840(5) 1 calc R . P B 1
H84B H 1.1255 0.2920 0.5194 0.076 Uiso 0.840(5) 1 calc R . P B 1
S05Q S 0.2121(6) 0.1214(3) 0.5859(2) 0.051(2) Uani 0.216(4) 1 d . . P A 2
C84A C 1.079(2) 0.3256(15) 0.5174(6) 0.075(5) Uani 0.160(5) 1 d D U P B 2
H84C H 1.0637 0.3471 0.4943 0.090 Uiso 0.160(5) 1 calc R . P B 2
H84D H 1.0319 0.2829 0.5080 0.090 Uiso 0.160(5) 1 calc R . P B 2
S5A S 1.2349(12) 0.3229(7) 0.5259(5) 0.074(3) Uani 0.160(5) 1 d D U P B 2
C85A C 1.327(4) 0.401(2) 0.5347(17) 0.066(4) Uani 0.160(5) 1 d . U P B 2
H85C H 1.3032 0.4306 0.5644 0.080 Uiso 0.160(5) 1 calc R . P B 2
H85D H 1.4068 0.3949 0.5417 0.080 Uiso 0.160(5) 1 calc R . P B 2
O26A O 0.970(3) 0.4916(19) 0.0430(5) 0.089(13) Uani 0.37(4) 1 d . . P D 2
O28A O 0.4873(13) -0.0202(7) 0.5428(5) 0.069(2) Uani 0.396(10) 1 d . U P E 1

loop_
_atom_site_aniso_label
_atom_site_aniso_U_11
_atom_site_aniso_U_22
_atom_site_aniso_U_33
_atom_site_aniso_U_23
_atom_site_aniso_U_13
_atom_site_aniso_U_12
Tb4 0.01981(12) 0.01959(11) 0.02544(12) 0.00444(9) 0.00076(8) 0.00317(8)
Tb2 0.01915(12) 0.01906(11) 0.02448(12) 0.00403(9) 0.00029(8) 0.00279(8)
Tb1 0.02151(12) 0.02289(12) 0.02961(13) 0.00700(9) -0.00120(9) 0.00337(9)
Tb3 0.02443(13) 0.02226(12) 0.03007(13) 0.00773(9) -0.00140(9) 0.00280(9)
S4 0.0377(6) 0.0307(5) 0.0377(6) 0.0130(4) -0.0037(4) -0.0004(4)
S1 0.0400(6) 0.0432(6) 0.0367(6) 0.0060(5) 0.0020(5) 0.0050(5)
S007 0.0522(7) 0.0445(7) 0.0530(7) 0.0270(6) -0.0163(6) -0.0141(6)
S3A 0.0441(9) 0.0505(10) 0.0378(9) -0.0073(7) -0.0015(6) 0.0057(7)
S5 0.0778(14) 0.0841(15) 0.0625(12) 0.0429(11) 0.0333(10) 0.0443(12)
O21 0.0294(15) 0.0204(13) 0.0282(14) 0.0027(11) 0.0019(11) 0.0029(11)
O9 0.0242(14) 0.0261(14) 0.0302(15) 0.0068(11) -0.0021(11) 0.0027(11)
O8 0.0258(14) 0.0250(14) 0.0292(14) 0.0088(11) 0.0048(11) 0.0059(11)
O20 0.0254(14) 0.0250(14) 0.0299(15) 0.0068(11) -0.0036(11) -0.0002(11)
O12 0.0257(14) 0.0249(14) 0.0264(14) 0.0044(11) -0.0025(11) 0.0000(11)
O19 0.0272(15) 0.0167(13) 0.0394(16) 0.0050(11) 0.0002(12) 0.0040(11)
O5 0.0227(14) 0.0287(14) 0.0283(14) 0.0033(11) -0.0057(11) 0.0037(11)
S2A 0.0455(14) 0.0429(13) 0.0422(13) -0.0076(10) -0.0006(10) 0.0079(10)
O14 0.0266(15) 0.0248(14) 0.0327(15) 0.0093(12) 0.0077(11) 0.0064(11)
S2 0.0483(14) 0.0414(13) 0.0369(12) 0.0036(10) 0.0000(10) 0.0003(10)
O7 0.0254(15) 0.0288(15) 0.0347(16) 0.0085(12) 0.0014(11) 0.0067(11)
O6 0.0351(16) 0.0189(13) 0.0370(16) 0.0063(12) 0.0013(12) 0.0025(11)
O17 0.0265(15) 0.0268(14) 0.0307(15) 0.0032(12) -0.0047(11) 0.0040(11)
O10 0.0272(15) 0.0164(13) 0.0376(16) 0.0049(11) -0.0020(12) 0.0026(10)
O15 0.0282(15) 0.0318(15) 0.0381(16) 0.0154(13) 0.0048(12) 0.0092(12)
O13 0.0311(15) 0.0209(13) 0.0252(14) 0.0045(11) -0.0012(11) 0.0059(11)
O22 0.0313(16) 0.0346(17) 0.0423(18) 0.0097(14) 0.0020(13) 0.0060(13)
O16 0.0383(17) 0.0217(14) 0.0409(17) 0.0083(12) 0.0022(13) 0.0026(12)
O18 0.0293(15) 0.0289(15) 0.0322(16) 0.0067(12) -0.0041(12) -0.0003(12)
O27 0.049(2) 0.0236(15) 0.047(2) 0.0109(14) 0.0026(16) 0.0035(13)
O1 0.0269(15) 0.0302(15) 0.0350(16) 0.0078(12) 0.0045(12) 0.0055(12)
O4 0.0351(16) 0.0296(15) 0.0325(16) 0.0105(12) -0.0048(12) 0.0050(12)
O2 0.0271(15) 0.0341(16) 0.0292(15) 0.0108(12) 0.0006(11) 0.0008(12)
O24 0.0422(17) 0.0258(15) 0.0346(16) 0.0114(12) -0.0009(13) 0.0081(12)
N8 0.0231(17) 0.0220(16) 0.0275(17) 0.0084(13) 0.0006(13) 0.0027(12)
O11 0.0376(17) 0.0261(15) 0.0359(16) 0.0096(12) -0.0016(13) 0.0024(12)
O25 0.0372(17) 0.0294(15) 0.0353(16) 0.0077(13) -0.0027(13) -0.0013(13)
O23 0.0316(16) 0.0382(16) 0.0294(15) 0.0158(13) -0.0001(12) 0.0014(13)
O3 0.053(2) 0.0314(17) 0.0462(19) 0.0078(14) -0.0123(16) 0.0085(15)
N6 0.0213(16) 0.0227(16) 0.0291(17) 0.0078(13) 0.0008(13) 0.0045(12)
N7 0.0259(17) 0.0233(16) 0.0283(17) 0.0065(13) 0.0028(13) 0.0025(13)
N4 0.0339(19) 0.0296(18) 0.0301(18) 0.0129(15) -0.0017(14) 0.0060(15)
N5 0.0250(17) 0.0224(16) 0.0292(17) 0.0070(13) 0.0048(13) 0.0056(13)
N2 0.0295(19) 0.0310(19) 0.044(2) 0.0166(16) 0.0053(15) 0.0097(15)
N3 0.0292(19) 0.0277(18) 0.040(2) 0.0137(16) -0.0016(15) 0.0019(14)
C30 0.023(2) 0.0233(19) 0.030(2) 0.0015(16) -0.0027(15) 0.0030(15)
C108 0.023(2) 0.0235(19) 0.031(2) 0.0077(16) 0.0020(15) 0.0084(15)
N9 0.046(2) 0.036(2) 0.046(2) 0.0204(18) 0.0033(18) 0.0058(18)
C73 0.025(2) 0.0247(19) 0.029(2) 0.0024(16) 0.0010(16) 0.0037(15)
C57 0.026(2) 0.028(2) 0.033(2) 0.0100(17) 0.0022(16) 0.0095(16)
C105 0.025(2) 0.0246(19) 0.029(2) 0.0060(16) -0.0011(15) 0.0048(15)
N1 0.0268(18) 0.037(2) 0.038(2) 0.0184(16) -0.0013(15) 0.0022(15)
C60 0.0203(19) 0.0261(19) 0.031(2) 0.0041(16) 0.0031(15) 0.0078(15)
C62 0.023(2) 0.026(2) 0.032(2) 0.0065(16) 0.0002(15) 0.0060(15)
C58 0.027(2) 0.031(2) 0.035(2) 0.0093(18) 0.0008(17) 0.0043(17)
C104 0.031(2) 0.026(2) 0.031(2) 0.0041(17) -0.0018(17) 0.0026(16)
C51 0.029(2) 0.028(2) 0.033(2) 0.0107(17) 0.0003(17) 0.0091(16)
N10 0.055(3) 0.032(2) 0.052(3) 0.0162(18) 0.015(2) 0.0102(18)
C156 0.028(2) 0.027(2) 0.028(2) 0.0067(16) 0.0028(16) 0.0040(16)
C120 0.028(2) 0.0246(19) 0.029(2) 0.0098(16) 0.0018(16) 0.0028(16)
C31 0.028(2) 0.032(2) 0.028(2) 0.0031(17) 0.0041(16) 0.0093(17)
C109 0.025(2) 0.029(2) 0.032(2) 0.0083(17) 0.0023(16) 0.0073(16)
C95 0.032(2) 0.026(2) 0.035(2) 0.0122(17) -0.0018(17) 0.0049(17)
C46 0.0231(19) 0.0197(18) 0.030(2) 0.0039(15) 0.0008(15) 0.0050(14)
C94 0.024(2) 0.0190(18) 0.034(2) 0.0048(16) -0.0002(16) 0.0060(15)
C13 0.0201(19) 0.027(2) 0.029(2) 0.0050(16) -0.0011(15) 0.0001(15)
C106 0.035(2) 0.0214(19) 0.034(2) 0.0074(17) -0.0005(17) 0.0051(16)
C14 0.025(2) 0.0257(19) 0.028(2) 0.0047(16) -0.0005(15) 0.0024(15)
C56 0.043(3) 0.030(2) 0.031(2) 0.0067(18) 0.0008(18) 0.0051(19)
C116 0.024(2) 0.034(2) 0.036(2) 0.0084(18) 0.0039(17) 0.0068(17)
C41 0.026(2) 0.028(2) 0.036(2) 0.0072(18) 0.0028(17) 0.0069(16)
C132 0.033(2) 0.032(2) 0.032(2) 0.0164(18) 0.0021(17) 0.0090(17)
C112 0.0199(19) 0.031(2) 0.036(2) 0.0125(18) -0.0001(16) 0.0030(16)
C119 0.027(2) 0.025(2) 0.032(2) 0.0072(16) -0.0003(16) 0.0039(16)
C72 0.028(2) 0.027(2) 0.032(2) 0.0042(17) 0.0053(16) 0.0081(16)
C63 0.040(3) 0.034(2) 0.036(2) 0.0111(19) 0.0056(19) 0.0115(19)
C45 0.0185(18) 0.0261(19) 0.032(2) 0.0088(16) 0.0012(15) 0.0050(15)
C113 0.024(2) 0.0264(19) 0.029(2) 0.0116(16) 0.0030(15) 0.0049(15)
C77 0.022(2) 0.0240(19) 0.034(2) 0.0078(16) -0.0024(16) -0.0006(15)
C96 0.032(2) 0.0219(19) 0.043(2) 0.0099(18) -0.0011(18) 0.0021(16)
C118 0.036(2) 0.025(2) 0.035(2) 0.0009(17) 0.0008(18) 0.0086(17)
C15 0.027(2) 0.030(2) 0.039(2) 0.0107(18) -0.0009(17) 0.0037(17)
C98 0.036(2) 0.028(2) 0.033(2) 0.0107(17) -0.0006(17) 0.0061(17)
C29 0.024(2) 0.027(2) 0.027(2) 0.0065(16) 0.0022(15) 0.0038(15)
C50 0.034(2) 0.025(2) 0.036(2) 0.0064(17) -0.0015(18) 0.0041(17)
C102 0.032(2) 0.033(2) 0.032(2) 0.0135(18) 0.0046(17) 0.0096(17)
C149 0.0190(19) 0.028(2) 0.031(2) 0.0103(16) 0.0034(15) 0.0043(15)
C92 0.033(2) 0.026(2) 0.038(2) 0.0090(18) 0.0007(18) 0.0065(17)
C76 0.024(2) 0.028(2) 0.027(2) 0.0058(16) 0.0038(15) 0.0064(16)
C61 0.0157(18) 0.0238(18) 0.032(2) 0.0097(16) -0.0016(14) 0.0017(14)
C145 0.025(2) 0.030(2) 0.030(2) 0.0036(17) 0.0004(16) 0.0040(16)
C27 0.041(3) 0.030(2) 0.040(3) 0.0063(19) 0.002(2) 0.0064(19)
C16 0.029(2) 0.028(2) 0.043(3) 0.0055(18) -0.0003(18) 0.0072(17)
C154 0.034(2) 0.027(2) 0.036(2) 0.0016(18) 0.0022(18) 0.0068(17)
C148 0.022(2) 0.033(2) 0.038(2) 0.0136(18) 0.0018(16) 0.0038(16)
C101 0.041(3) 0.037(2) 0.036(2) 0.0150(19) 0.0050(19) 0.0090(19)
C6 0.030(2) 0.043(3) 0.039(2) 0.023(2) 0.0086(18) 0.0140(19)
C44 0.0199(19) 0.028(2) 0.034(2) 0.0090(17) 0.0024(16) 0.0002(15)
C17 0.033(2) 0.028(2) 0.036(2) 0.0053(18) 0.0030(18) -0.0001(17)
C78 0.025(2) 0.034(2) 0.028(2) 0.0034(17) -0.0006(16) -0.0039(17)
C155 0.026(2) 0.027(2) 0.034(2) 0.0067(17) -0.0002(16) 0.0015(16)
C99 0.033(2) 0.027(2) 0.034(2) 0.0077(17) 0.0013(17) 0.0043(17)
C5 0.028(2) 0.046(3) 0.043(3) 0.030(2) 0.0028(18) 0.0092(19)
C125 0.029(2) 0.035(2) 0.037(2) 0.0195(19) 0.0023(17) 0.0050(17)
C107 0.041(3) 0.031(2) 0.028(2) 0.0057(17) 0.0014(18) 0.0090(18)
C35 0.045(3) 0.037(2) 0.041(3) 0.015(2) -0.011(2) 0.004(2)
C97 0.033(2) 0.024(2) 0.035(2) 0.0050(17) -0.0010(17) 0.0064(17)
C111 0.023(2) 0.040(2) 0.037(2) 0.0124(19) -0.0010(17) 0.0020(17)
C22 0.031(2) 0.039(2) 0.030(2) 0.0084(18) 0.0010(17) 0.0021(18)
C89 0.037(2) 0.039(2) 0.034(2) 0.0137(19) -0.0017(18) 0.0052(19)
C59 0.033(2) 0.035(2) 0.042(3) 0.018(2) -0.0010(19) 0.0007(18)
C117 0.039(3) 0.034(2) 0.037(2) 0.0018(19) 0.0057(19) 0.0153(19)
C28 0.038(2) 0.027(2) 0.032(2) 0.0084(17) 0.0003(18) 0.0078(17)
C110 0.027(2) 0.034(2) 0.032(2) 0.0052(18) -0.0036(17) -0.0019(17)
C146 0.027(2) 0.033(2) 0.037(2) 0.0044(18) -0.0003(17) -0.0037(17)
C67 0.045(3) 0.034(2) 0.035(2) 0.0041(19) -0.004(2) 0.014(2)
C128 0.045(3) 0.040(2) 0.031(2) 0.0201(19) 0.0089(19) 0.020(2)
C152 0.027(2) 0.033(2) 0.035(2) 0.0075(18) 0.0052(17) 0.0049(17)
C49 0.034(2) 0.024(2) 0.036(2) 0.0033(17) -0.0020(18) 0.0039(17)
C26 0.036(2) 0.035(2) 0.035(2) 0.0124(19) -0.0005(18) 0.0107(18)
C103 0.036(2) 0.026(2) 0.036(2) 0.0118(18) -0.0029(18) 0.0012(17)
C25 0.032(2) 0.031(2) 0.030(2) 0.0136(17) 0.0010(17) 0.0062(17)
C147 0.026(2) 0.041(3) 0.039(2) 0.007(2) -0.0003(18) -0.0014(18)
C121 0.033(2) 0.033(2) 0.049(3) 0.012(2) -0.006(2) -0.0004(19)
C131 0.037(2) 0.030(2) 0.035(2) 0.0084(18) -0.0028(18) 0.0030(18)
C153 0.037(3) 0.029(2) 0.040(2) 0.0040(19) 0.0072(19) 0.0140(18)
C65 0.035(2) 0.043(3) 0.034(2) 0.004(2) 0.0015(19) 0.004(2)
C24 0.041(3) 0.028(2) 0.035(2) 0.0095(18) 0.0017(19) 0.0042(18)
C47 0.033(2) 0.025(2) 0.033(2) 0.0105(17) 0.0015(17) 0.0016(16)
C48 0.041(3) 0.029(2) 0.031(2) 0.0053(18) -0.0025(18) 0.0015(18)
C7 0.041(3) 0.047(3) 0.050(3) 0.030(2) 0.017(2) 0.021(2)
C129 0.063(3) 0.035(2) 0.029(2) 0.0108(19) 0.009(2) 0.021(2)
C43 0.057(3) 0.037(3) 0.054(3) -0.002(2) 0.014(3) 0.013(2)
C79 0.034(2) 0.034(2) 0.039(2) 0.0072(19) 0.0037(19) 0.0002(19)
C40 0.050(3) 0.052(3) 0.034(2) 0.010(2) 0.003(2) 0.025(2)
C18 0.049(3) 0.037(2) 0.034(2) 0.012(2) 0.007(2) 0.012(2)
C19 0.045(3) 0.036(2) 0.031(2) 0.0106(19) 0.0021(19) 0.012(2)
C55 0.050(3) 0.043(3) 0.027(2) 0.012(2) 0.003(2) 0.008(2)
C66 0.055(3) 0.039(3) 0.038(3) -0.003(2) 0.001(2) 0.021(2)
C151 0.029(2) 0.040(3) 0.047(3) 0.009(2) 0.0103(19) 0.0154(19)
C150 0.021(2) 0.041(3) 0.053(3) 0.012(2) 0.0048(19) 0.0090(18)
C71 0.032(2) 0.026(2) 0.042(3) -0.0009(18) 0.0058(19) 0.0042(17)
O26 0.043(4) 0.062(8) 0.051(4) 0.008(4) -0.011(3) -0.007(4)
C54 0.033(2) 0.045(3) 0.040(2) 0.023(2) 0.0029(19) 0.0070(19)
C139 0.055(3) 0.045(3) 0.050(3) 0.027(2) 0.015(2) 0.022(2)
C83 0.045(3) 0.045(3) 0.033(2) 0.011(2) -0.003(2) -0.010(2)
C100 0.037(2) 0.026(2) 0.035(2) 0.0046(18) -0.0025(18) 0.0048(17)
C10 0.061(3) 0.042(3) 0.045(3) 0.019(2) 0.022(2) 0.027(2)
C23 0.038(2) 0.036(2) 0.037(2) 0.0125(19) -0.0046(19) 0.0069(19)
C130 0.055(3) 0.030(2) 0.031(2) 0.0058(18) -0.003(2) 0.006(2)
C127 0.047(3) 0.053(3) 0.047(3) 0.028(2) 0.016(2) 0.028(2)
C144 0.047(3) 0.034(2) 0.039(3) 0.019(2) 0.005(2) 0.009(2)
C33 0.039(3) 0.049(3) 0.038(3) 0.002(2) -0.008(2) 0.000(2)
C38 0.037(3) 0.053(3) 0.041(3) -0.008(2) 0.004(2) -0.001(2)
C8 0.045(3) 0.068(4) 0.056(3) 0.041(3) 0.025(2) 0.035(3)
C81 0.059(3) 0.039(3) 0.039(3) 0.005(2) 0.009(2) -0.007(2)
C74 0.045(3) 0.043(3) 0.035(2) 0.014(2) -0.006(2) 0.005(2)
C140 0.052(3) 0.037(2) 0.039(3) 0.020(2) 0.012(2) 0.012(2)
C114 0.016(2) 0.044(3) 0.047(3) 0.013(2) 0.0015(17) 0.0093(17)
C137 0.044(3) 0.034(2) 0.039(2) 0.018(2) 0.008(2) 0.012(2)
C4 0.028(2) 0.057(3) 0.059(3) 0.041(3) 0.008(2) 0.013(2)
C1 0.033(2) 0.045(3) 0.046(3) 0.022(2) -0.007(2) -0.002(2)
C32 0.032(2) 0.027(2) 0.040(2) 0.0027(18) 0.0024(18) 0.0056(17)
C42 0.043(3) 0.034(2) 0.046(3) 0.005(2) 0.007(2) 0.012(2)
C12 0.032(2) 0.034(2) 0.045(3) 0.011(2) 0.0058(19) 0.0074(18)
C122 0.029(2) 0.047(3) 0.060(3) 0.015(2) -0.008(2) -0.006(2)
C2 0.029(3) 0.060(3) 0.060(3) 0.032(3) -0.013(2) -0.008(2)
C93 0.022(2) 0.029(2) 0.031(2) 0.0059(17) 0.0049(16) 0.0047(16)
C88 0.068(4) 0.046(3) 0.045(3) 0.011(2) 0.005(3) 0.005(3)
C70 0.037(3) 0.045(3) 0.036(3) -0.005(2) -0.006(2) 0.005(2)
C20 0.047(3) 0.033(2) 0.045(3) 0.010(2) 0.015(2) 0.010(2)
C141 0.075(4) 0.037(3) 0.045(3) 0.019(2) 0.015(3) 0.017(3)
C64 0.045(3) 0.047(3) 0.035(2) 0.013(2) 0.006(2) 0.014(2)
C124 0.030(2) 0.046(3) 0.048(3) 0.023(2) 0.003(2) 0.009(2)
C80 0.047(3) 0.035(3) 0.052(3) 0.003(2) 0.008(2) -0.001(2)
C123 0.030(3) 0.057(3) 0.062(3) 0.029(3) 0.002(2) 0.005(2)
C82 0.061(3) 0.054(3) 0.039(3) 0.017(2) 0.006(2) -0.009(3)
C115 0.030(2) 0.037(2) 0.045(3) 0.012(2) 0.0087(19) 0.0186(19)
C90 0.047(3) 0.047(3) 0.043(3) 0.021(2) 0.006(2) 0.013(2)
C136 0.044(3) 0.040(3) 0.046(3) 0.020(2) 0.004(2) 0.008(2)
C138 0.043(3) 0.047(3) 0.053(3) 0.027(2) 0.007(2) 0.012(2)
C3 0.028(3) 0.076(4) 0.072(4) 0.053(3) 0.002(2) 0.000(2)
C34 0.053(3) 0.056(3) 0.048(3) 0.018(3) -0.021(2) 0.000(3)
C9 0.026(2) 0.075(4) 0.068(4) 0.047(3) 0.017(2) 0.021(2)
C126 0.035(3) 0.060(3) 0.050(3) 0.032(3) 0.012(2) 0.021(2)
C75 0.051(3) 0.061(3) 0.032(3) 0.009(2) -0.012(2) 0.005(3)
C133 0.058(3) 0.041(3) 0.062(4) 0.012(3) 0.015(3) 0.009(2)
C143 0.060(3) 0.039(3) 0.044(3) 0.018(2) -0.002(2) 0.005(2)
C21 0.045(3) 0.042(3) 0.032(2) 0.004(2) 0.000(2) 0.007(2)
C53 0.045(3) 0.068(4) 0.047(3) 0.033(3) 0.005(2) 0.006(3)
C11 0.054(3) 0.030(2) 0.045(3) 0.008(2) 0.010(2) 0.012(2)
C52 0.053(3) 0.026(2) 0.035(2) 0.0007(18) -0.010(2) -0.001(2)
C86 0.048(3) 0.079(4) 0.040(3) 0.020(3) 0.007(2) 0.011(3)
C68 0.050(3) 0.064(4) 0.030(3) -0.002(2) 0.006(2) 0.009(3)
C91 0.050(3) 0.064(4) 0.059(3) 0.035(3) 0.011(3) 0.019(3)
C87 0.081(4) 0.056(4) 0.042(3) 0.008(3) 0.009(3) 0.013(3)
C85 0.057(4) 0.082(5) 0.047(3) 0.026(4) 0.012(3) 0.022(4)
C142 0.073(4) 0.034(3) 0.045(3) 0.013(2) 0.003(3) 0.008(3)
C39 0.056(3) 0.077(4) 0.033(3) 0.006(3) 0.000(2) 0.023(3)
C36 0.064(4) 0.060(4) 0.054(4) 0.005(3) -0.017(3) -0.012(3)
C135 0.050(3) 0.049(3) 0.063(4) 0.017(3) 0.003(3) 0.006(3)
C69 0.063(4) 0.060(4) 0.045(3) -0.009(3) -0.011(3) -0.004(3)
O28 0.072(4) 0.075(5) 0.050(3) 0.018(3) -0.008(3) -0.015(3)
C37 0.055(4) 0.089(5) 0.046(3) -0.022(3) 0.008(3) -0.009(3)
C134 0.065(4) 0.046(3) 0.075(4) -0.005(3) 0.010(3) 0.005(3)
C84 0.070(4) 0.058(4) 0.064(4) 0.021(3) 0.038(3) 0.019(3)
S05Q 0.058(4) 0.054(4) 0.028(3) -0.001(2) -0.002(2) -0.003(3)
C84A 0.080(8) 0.073(8) 0.075(8) 0.022(7) 0.030(8) 0.023(8)
S5A 0.083(5) 0.080(5) 0.070(5) 0.033(4) 0.024(4) 0.028(4)
C85A 0.074(6) 0.080(6) 0.061(6) 0.038(6) 0.024(6) 0.028(6)
O26A 0.095(16) 0.10(2) 0.036(6) 0.002(8) -0.010(7) -0.050(16)
O28A 0.072(4) 0.075(5) 0.050(3) 0.018(3) -0.008(3) -0.015(3)

loop_
_atom_type_symbol
_atom_type_description
_atom_type_scat_dispersion_real
_atom_type_scat_dispersion_imag
_atom_type_scat_source
C C 0.0181 0.0091 'International Tables Vol C Tables 4.2.6.8 and 6.1.1.4'
H H 0.0000 0.0000 'International Tables Vol C Tables 4.2.6.8 and 6.1.1.4'
N N 0.0311 0.0180 'International Tables Vol C Tables 4.2.6.8 and 6.1.1.4'
O O 0.0492 0.0322 'International Tables Vol C Tables 4.2.6.8 and 6.1.1.4'
S S 0.3331 0.5567 'International Tables Vol C Tables 4.2.6.8 and 6.1.1.4'
Tb Tb -9.1472 9.1891 'International Tables Vol C Tables 4.2.6.8 and 6.1.1.4'

loop_
_geom_angle_atom_site_label_1
_geom_angle_atom_site_label_2
_geom_angle_atom_site_label_3
_geom_angle
_geom_angle_site_symmetry_1
_geom_angle_site_symmetry_3
_geom_angle_publ_flag
O21 Tb4 O20 53.74(9) 2_767 2_767 ?
O21 Tb4 N6 74.55(10) 2_767 . ?
O21 Tb4 N5 104.62(10) 2_767 . ?
O21 Tb4 C108 26.77(10) 2_767 2_767 ?
O20 Tb4 N6 97.73(10) 2_767 . ?
O20 Tb4 N5 72.62(10) 2_767 . ?
O20 Tb4 C108 27.23(10) 2_767 2_767 ?
O19 Tb4 O21 133.11(10) . 2_767 ?
O19 Tb4 O20 84.02(10) . 2_767 ?
O19 Tb4 O17 130.57(10) . . ?
O19 Tb4 N6 137.67(10) . . ?
O19 Tb4 N5 76.64(10) . . ?
O19 Tb4 C108 108.07(11) . 2_767 ?
O14 Tb4 O21 77.75(10) . 2_767 ?
O14 Tb4 O20 78.81(10) . 2_767 ?
O14 Tb4 O19 74.51(10) . . ?
O14 Tb4 O17 78.93(10) . . ?
O14 Tb4 N6 147.55(10) . . ?
O14 Tb4 N5 141.04(10) . . ?
O14 Tb4 C108 74.08(11) . 2_767 ?
O17 Tb4 O21 78.33(10) . 2_767 ?
O17 Tb4 O20 130.30(10) . 2_767 ?
O17 Tb4 N6 79.22(10) . . ?
O17 Tb4 N5 140.02(10) . . ?
O17 Tb4 C108 103.51(11) . 2_767 ?
O23 Tb4 O21 146.58(10) . 2_767 ?
O23 Tb4 O20 151.58(10) . 2_767 ?
O23 Tb4 O19 80.31(11) . . ?
O23 Tb4 O14 118.90(10) . . ?
O23 Tb4 O17 77.21(10) . . ?
O23 Tb4 N6 78.78(11) . . ?
O23 Tb4 N5 80.73(10) . . ?
O23 Tb4 C108 166.55(11) . 2_767 ?
N6 Tb4 N5 63.95(10) . . ?
N6 Tb4 C108 88.12(11) . 2_767 ?
N5 Tb4 C108 90.84(11) . 2_767 ?
O8 Tb2 O12 78.66(9) . 2_656 ?
O8 Tb2 O5 77.58(10) . . ?
O8 Tb2 O13 78.43(9) . 2_656 ?
O8 Tb2 N8 146.89(10) . . ?
O8 Tb2 N7 141.86(10) . . ?
O8 Tb2 C60 75.11(10) . 2_656 ?
O12 Tb2 N8 100.63(10) 2_656 . ?
O12 Tb2 N7 71.13(10) 2_656 . ?
O12 Tb2 C60 26.81(10) 2_656 2_656 ?
O5 Tb2 O12 132.83(9) . 2_656 ?
O5 Tb2 O13 82.32(10) . 2_656 ?
O5 Tb2 N8 79.36(10) . . ?
O5 Tb2 N7 140.48(10) . . ?
O5 Tb2 C60 107.03(11) . 2_656 ?
O10 Tb2 O8 75.70(10) . . ?
O10 Tb2 O12 82.12(10) . 2_656 ?
O10 Tb2 O5 129.21(10) . . ?
O10 Tb2 O13 131.85(10) . 2_656 ?
O10 Tb2 O2 80.58(10) . . ?
O10 Tb2 N8 137.33(10) . . ?
O10 Tb2 N7 77.55(10) . . ?
O10 Tb2 C60 106.66(11) . 2_656 ?
O13 Tb2 O12 53.21(9) 2_656 2_656 ?
O13 Tb2 N8 75.22(10) 2_656 . ?
O13 Tb2 N7 100.46(10) 2_656 . ?
O13 Tb2 C60 26.55(10) 2_656 2_656 ?
O2 Tb2 O8 120.25(10) . . ?
O2 Tb2 O12 149.73(9) . 2_656 ?
O2 Tb2 O5 76.84(10) . . ?
O2 Tb2 O13 147.35(10) . 2_656 ?
O2 Tb2 N8 76.42(10) . . ?
O2 Tb2 N7 80.97(10) . . ?
O2 Tb2 C60 164.56(11) . 2_656 ?
N8 Tb2 N7 63.76(10) . . ?
N8 Tb2 C60 89.46(11) . 2_656 ?
N7 Tb2 C60 87.22(11) . 2_656 ?
O9 Tb1 O7 75.33(10) . . ?
O9 Tb1 O6 117.40(10) . . ?
O9 Tb1 O1 78.98(10) . . ?
O9 Tb1 O4 144.44(10) . 1_455 ?
O9 Tb1 O11 77.34(10) . . ?
O9 Tb1 N2 76.63(11) . . ?
O9 Tb1 N1 135.81(11) . . ?
O7 Tb1 O11 135.21(10) . . ?
O7 Tb1 N2 67.43(10) . . ?
O7 Tb1 N1 73.59(11) . . ?
O6 Tb1 O7 77.27(10) . . ?
O6 Tb1 O1 75.00(10) . . ?
O6 Tb1 O4 81.02(10) . 1_455 ?
O6 Tb1 O11 147.44(10) . . ?
O6 Tb1 N2 137.29(11) . . ?
O6 Tb1 N1 85.16(11) . . ?
O1 Tb1 O7 127.20(10) . . ?
O1 Tb1 O4 77.12(10) . 1_455 ?
O1 Tb1 O11 80.28(10) . . ?
O1 Tb1 N2 146.44(11) . . ?
O1 Tb1 N1 145.21(11) . . ?
O4 Tb1 O7 140.21(10) 1_455 . ?
O4 Tb1 O11 72.98(10) 1_455 . ?
O4 Tb1 N2 111.45(11) 1_455 . ?
O4 Tb1 N1 71.69(11) 1_455 . ?
O11 Tb1 N2 72.17(11) . . ?
O11 Tb1 N1 104.36(11) . . ?
N1 Tb1 N2 62.80(12) . . ?
O15 Tb3 O22 132.14(11) . . ?
O15 Tb3 O24 145.56(10) . 2_766 ?
O15 Tb3 O25 141.74(10) . 2_766 ?
O15 Tb3 N4 70.55(10) . . ?
O15 Tb3 N3 77.37(11) . . ?
O15 Tb3 C92 157.52(12) . 2_766 ?
O22 Tb3 O24 77.74(11) . 2_766 ?
O22 Tb3 O25 70.82(11) . 2_766 ?
O22 Tb3 N4 138.17(11) . . ?
O22 Tb3 N3 143.41(12) . . ?
O22 Tb3 C92 69.41(12) . 2_766 ?
O16 Tb3 O15 79.63(11) . . ?
O16 Tb3 O22 78.81(11) . . ?
O16 Tb3 O18 119.45(11) . . ?
O16 Tb3 O24 129.49(11) . 2_766 ?
O16 Tb3 O25 76.07(11) . 2_766 ?
O16 Tb3 N4 142.73(11) . . ?
O16 Tb3 N3 88.37(11) . . ?
O16 Tb3 C92 102.14(12) . 2_766 ?
O18 Tb3 O15 77.65(10) . . ?
O18 Tb3 O22 76.76(11) . . ?
O18 Tb3 O24 97.55(10) . 2_766 ?
O18 Tb3 O25 140.37(10) . 2_766 ?
O18 Tb3 N4 75.90(11) . . ?
O18 Tb3 N3 137.92(11) . . ?
O18 Tb3 C92 118.87(12) . 2_766 ?
O24 Tb3 O25 54.09(10) 2_766 2_766 ?
O24 Tb3 N4 75.19(10) 2_766 . ?
O24 Tb3 N3 84.77(11) 2_766 . ?
O24 Tb3 C92 27.41(11) 2_766 2_766 ?
O25 Tb3 N4 115.08(11) 2_766 . ?
O25 Tb3 N3 72.87(11) 2_766 . ?
O25 Tb3 C92 26.97(11) 2_766 2_766 ?
N4 Tb3 C92 97.50(12) . 2_766 ?
N3 Tb3 N4 64.05(11) . . ?
N3 Tb3 C92 80.27(12) . 2_766 ?
C101 S4 C100 100.9(2) . . ?
C20 S1 C21 101.5(2) . . ?
C53 S007 C52 101.0(2) . . ?
C68 S3A C69 103.0(3) . . ?
C85 S5 C84 100.3(4) . . ?
C108 O21 Tb4 92.6(2) . 2_767 ?
C45 O9 Tb1 132.7(3) . . ?
C61 O8 Tb2 126.1(2) . . ?
C108 O20 Tb4 91.4(2) . 2_767 ?
C60 O12 Tb2 91.0(2) . 2_656 ?
C93 O19 Tb4 148.3(3) . . ?
C29 O5 Tb2 126.1(3) . . ?
C36 S2A C37 99.6(3) . 1_444 ?
C44 O14 Tb4 127.1(3) . . ?
C36 S2 C37 95.5(3) . 1_444 ?
C61 O7 Tb1 142.1(3) . . ?
C29 O6 Tb1 163.6(3) . . ?
C76 O17 Tb4 125.4(3) . . ?
C45 O10 Tb2 150.7(3) . . ?
C44 O15 Tb3 140.1(3) . . ?
C60 O13 Tb2 95.1(2) . 2_656 ?
C77 O22 Tb3 125.4(3) . . ?
C76 O16 Tb3 164.5(3) . . ?
C93 O18 Tb3 132.1(3) . . ?
H27A O27 H27B 117.8 . . ?
C13 O1 Tb1 130.6(3) . . ?
C28 O4 Tb1 135.0(3) . 1_655 ?
C13 O2 Tb2 150.6(3) . . ?
C92 O24 Tb3 92.6(3) . 2_766 ?
C120 N8 Tb2 120.2(2) . . ?
C119 N8 Tb2 122.1(3) . . ?
C119 N8 C120 117.6(3) . . ?
Tb1 O11 H11A 109.5 . . ?
Tb1 O11 H11B 95.6 . . ?
H11A O11 H11B 127.6 . . ?
C92 O25 Tb3 90.6(3) . 2_766 ?
C77 O23 Tb4 157.3(3) . . ?
C156 N6 Tb4 120.3(3) . . ?
C155 N6 Tb4 121.6(3) . . ?
C155 N6 C156 117.7(3) . . ?
C109 N7 Tb2 122.6(3) . . ?
C109 N7 C113 118.2(3) . . ?
C113 N7 Tb2 119.1(2) . . ?
C132 N4 Tb3 118.2(3) . . ?
C131 N4 Tb3 124.5(3) . . ?
C131 N4 C132 116.8(4) . . ?
C149 N5 Tb4 118.9(2) . . ?
C145 N5 Tb4 123.7(3) . . ?
C145 N5 C149 117.3(3) . . ?
C6 N2 Tb1 118.8(3) . . ?
C12 N2 Tb1 123.3(3) . . ?
C12 N2 C6 117.5(4) . . ?
C125 N3 Tb3 121.5(3) . . ?
C121 N3 Tb3 120.3(3) . . ?
C121 N3 C125 118.0(4) . . ?
C31 C30 C29 120.1(4) . . ?
C35 C30 C31 119.2(4) . . ?
C35 C30 C29 120.7(4) . . ?
O21 C108 Tb4 60.6(2) . 2_767 ?
O21 C108 O20 121.0(4) . . ?
O21 C108 C105 119.6(3) . . ?
O20 C108 Tb4 61.4(2) . 2_767 ?
O20 C108 C105 119.4(3) . . ?
C105 C108 Tb4 169.6(3) . 2_767 ?
C143 N9 C144 117.1(5) . . ?
C72 C73 C76 119.8(4) . . ?
C72 C73 C74 119.2(4) . . ?
C74 C73 C76 120.9(4) . . ?
C58 C57 C60 120.5(4) . . ?
C58 C57 C56 118.8(4) . . ?
C56 C57 C60 120.7(4) . . ?
C104 C105 C108 120.4(4) . . ?
C106 C105 C108 120.5(4) . . ?
C106 C105 C104 119.1(4) . . ?
C5 N1 Tb1 122.1(3) . . ?
C1 N1 Tb1 120.3(3) . . ?
C1 N1 C5 117.5(4) . . ?
O12 C60 Tb2 62.2(2) . 2_656 ?
O12 C60 C57 120.1(4) . . ?
O13 C60 Tb2 58.4(2) . 2_656 ?
O13 C60 O12 120.1(4) . . ?
O13 C60 C57 119.8(4) . . ?
C57 C60 Tb2 171.5(3) . 2_656 ?
C63 C62 C61 119.7(4) . . ?
C63 C62 C67 118.3(4) . . ?
C67 C62 C61 121.9(4) . . ?
C57 C58 H58 119.7 . . ?
C59 C58 C57 120.6(4) . . ?
C59 C58 H58 119.7 . . ?
C105 C104 H104 119.8 . . ?
C103 C104 C105 120.3(4) . . ?
C103 C104 H104 119.8 . . ?
C46 C51 H51 120.4 . . ?
C50 C51 H51 120.4 . . ?
C50 C51 C46 119.2(4) . . ?
C133 N10 C137 116.6(5) . . ?
N6 C156 C149 117.6(4) . . ?
N6 C156 C152 122.9(4) . . ?
C152 C156 C149 119.5(4) . . ?
N8 C120 C116 122.7(4) . . ?
N8 C120 C113 117.6(4) . . ?
C116 C120 C113 119.6(4) . . ?
C30 C31 H31 119.6 . . ?
C32 C31 C30 120.8(4) . . ?
C32 C31 H31 119.6 . . ?
N7 C109 H109 118.4 . . ?
N7 C109 C110 123.2(4) . . ?
C110 C109 H109 118.4 . . ?
C94 C95 H95 119.6 . . ?
C96 C95 H95 119.6 . . ?
C96 C95 C94 120.8(4) . . ?
C51 C46 C45 120.0(4) . . ?
C47 C46 C51 120.0(4) . . ?
C47 C46 C45 120.0(4) . . ?
C95 C94 C93 120.6(4) . . ?
C99 C94 C95 119.2(4) . . ?
C99 C94 C93 120.2(4) . . ?
O1 C13 O2 125.4(4) . . ?
O1 C13 C14 117.2(4) . . ?
O2 C13 C14 117.4(4) . . ?
C105 C106 H106 119.9 . . ?
C105 C106 C107 120.3(4) . . ?
C107 C106 H106 119.9 . . ?
C15 C14 C13 121.2(4) . . ?
C19 C14 C13 120.6(4) . . ?
C19 C14 C15 118.2(4) . . ?
C57 C56 H56 119.8 . . ?
C55 C56 C57 120.3(4) . . ?
C55 C56 H56 119.8 . . ?
C120 C116 C117 117.4(4) . . ?
C120 C116 C115 119.8(4) . . ?
C117 C116 C115 122.7(4) . . ?
C40 C41 C44 119.9(4) . . ?
C40 C41 C42 119.3(4) . . ?
C42 C41 C44 120.8(4) . . ?
N4 C132 C125 117.2(4) . . ?
N4 C132 C128 123.1(4) . . ?
C128 C132 C125 119.6(4) . . ?
C113 C112 C114 120.0(4) . . ?
C111 C112 C113 117.4(4) . . ?
C111 C112 C114 122.6(4) . . ?
N8 C119 H119 118.4 . . ?
N8 C119 C118 123.3(4) . . ?
C118 C119 H119 118.4 . . ?
C73 C72 H72 119.3 . . ?
C73 C72 C71 121.3(4) . . ?
C71 C72 H72 119.3 . . ?
C62 C63 H63 119.3 . . ?
C64 C63 C62 121.5(4) . . ?
C64 C63 H63 119.3 . . ?
O9 C45 O10 125.2(4) . . ?
O9 C45 C46 119.1(3) . . ?
O10 C45 C46 115.7(3) . . ?
N7 C113 C120 118.4(4) . . ?
N7 C113 C112 122.6(4) . . ?
C112 C113 C120 119.0(4) . . ?
O22 C77 O23 124.9(4) . . ?
O22 C77 C78 117.3(4) . . ?
O23 C77 C78 117.8(4) . . ?
C95 C96 H96 120.0 . . ?
C95 C96 C97 120.1(4) . . ?
C97 C96 H96 120.0 . . ?
C119 C118 H118 120.4 . . ?
C117 C118 C119 119.3(4) . . ?
C117 C118 H118 120.4 . . ?
C14 C15 H15 119.7 . . ?
C16 C15 C14 120.6(4) . . ?
C16 C15 H15 119.7 . . ?
C99 C98 H98 119.7 . . ?
C97 C98 H98 119.7 . . ?
C97 C98 C99 120.5(4) . . ?
O5 C29 O6 125.3(4) . . ?
O5 C29 C30 116.9(4) . . ?
O6 C29 C30 117.9(4) . . ?
C51 C50 H50 119.4 . . ?
C49 C50 C51 121.1(4) . . ?
C49 C50 H50 119.4 . . ?
C107 C102 C101 118.6(4) . . ?
C107 C102 C103 119.1(4) . . ?
C103 C102 C101 122.3(4) . . ?
N5 C149 C156 118.2(3) . . ?
N5 C149 C148 123.0(4) . . ?
C148 C149 C156 118.8(4) . . ?
O24 C92 Tb3 60.0(2) . 2_766 ?
O24 C92 C89 120.8(4) . . ?
O25 C92 Tb3 62.4(2) . 2_766 ?
O25 C92 O24 121.4(4) . . ?
O25 C92 C89 117.8(4) . . ?
C89 C92 Tb3 168.6(3) . 2_766 ?
O17 C76 O16 124.0(4) . . ?
O17 C76 C73 117.6(4) . . ?
O16 C76 C73 118.4(4) . . ?
O8 C61 O7 124.3(4) . . ?
O8 C61 C62 118.4(4) . . ?
O7 C61 C62 117.3(4) . . ?
N5 C145 H145 118.1 . . ?
N5 C145 C146 123.7(4) . . ?
C146 C145 H145 118.1 . . ?
C22 C27 H27 119.2 . . ?
C22 C27 C26 121.6(4) . . ?
C26 C27 H27 119.2 . . ?
C15 C16 H16 119.4 . . ?
C15 C16 C17 121.3(4) . . ?
C17 C16 H16 119.4 . . ?
C155 C154 H154 120.4 . . ?
C153 C154 H154 120.4 . . ?
C153 C154 C155 119.3(4) . . ?
C149 C148 C150 120.0(4) . . ?
C147 C148 C149 117.2(4) . . ?
C147 C148 C150 122.8(4) . . ?
S4 C101 H10A 108.3 . . ?
S4 C101 H10B 108.3 . . ?
C102 C101 S4 116.1(3) . . ?
C102 C101 H10A 108.3 . . ?
C102 C101 H10B 108.3 . . ?
H10A C101 H10B 107.4 . . ?
N2 C6 C5 117.7(4) . . ?
N2 C6 C7 122.5(4) . . ?
C7 C6 C5 119.8(4) . . ?
O14 C44 O15 124.4(4) . . ?
O14 C44 C41 118.4(4) . . ?
O15 C44 C41 117.2(4) . . ?
C16 C17 C20 118.2(4) . . ?
C18 C17 C16 118.5(4) . . ?
C18 C17 C20 123.2(4) . . ?
C79 C78 C77 119.4(4) . . ?
C83 C78 C77 121.5(4) . . ?
C83 C78 C79 119.1(4) . . ?
N6 C155 C154 123.3(4) . . ?
N6 C155 H155 118.4 . . ?
C154 C155 H155 118.4 . . ?
C94 C99 C98 119.8(4) . . ?
C94 C99 H99 120.1 . . ?
C98 C99 H99 120.1 . . ?
N1 C5 C6 117.8(4) . . ?
N1 C5 C4 122.9(4) . . ?
C4 C5 C6 119.3(4) . . ?
N3 C125 C132 117.9(4) . . ?
N3 C125 C124 123.0(4) . . ?
C124 C125 C132 119.1(4) . . ?
C106 C107 H107 119.6 . . ?
C102 C107 C106 120.8(4) . . ?
C102 C107 H107 119.6 . . ?
C30 C35 H35 120.0 . . ?
C30 C35 C34 120.0(5) . . ?
C34 C35 H35 120.0 . . ?
C96 C97 C98 119.4(4) . . ?
C96 C97 C100 120.6(4) . . ?
C98 C97 C100 120.0(4) . . ?
C112 C111 H111 120.4 . . ?
C110 C111 C112 119.3(4) . . ?
C110 C111 H111 120.4 . . ?
C27 C22 C23 118.6(4) . . ?
C27 C22 C21 120.3(4) . . ?
C23 C22 C21 121.1(4) . . ?
C88 C89 C92 119.5(4) . . ?
C90 C89 C92 121.2(4) . . ?
C90 C89 C88 119.3(5) . . ?
C58 C59 H59 119.4 . . ?
C58 C59 C54 121.2(4) . . ?
C54 C59 H59 119.4 . . ?
C116 C117 H117 120.2 . . ?
C118 C117 C116 119.6(4) . . ?
C118 C117 H117 120.2 . . ?
O4 C28 C25 116.8(4) . . ?
O3 C28 O4 125.6(4) . . ?
O3 C28 C25 117.5(4) . . ?
C109 C110 H110 120.4 . . ?
C111 C110 C109 119.2(4) . . ?
C111 C110 H110 120.4 . . ?
C145 C146 H146 120.2 . . ?
C147 C146 C145 119.7(4) . . ?
C147 C146 H146 120.2 . . ?
C62 C67 H67 120.1 . . ?
C66 C67 C62 119.8(5) . . ?
C66 C67 H67 120.1 . . ?
C132 C128 C127 119.3(5) . . ?
C129 C128 C132 118.0(4) . . ?
C129 C128 C127 122.7(4) . . ?
C156 C152 C153 117.6(4) . . ?
C156 C152 C151 120.2(4) . . ?
C153 C152 C151 122.2(4) . . ?
C50 C49 C48 119.3(4) . . ?
C50 C49 C52 120.9(4) . . ?
C48 C49 C52 119.8(4) . . ?
C27 C26 H26 120.0 . . ?
C25 C26 C27 119.9(4) . . ?
C25 C26 H26 120.0 . . ?
C104 C103 C102 120.4(4) . . ?
C104 C103 H103 119.8 . . ?
C102 C103 H103 119.8 . . ?
C26 C25 C28 119.9(4) . . ?
C24 C25 C28 121.5(4) . . ?
C24 C25 C26 118.6(4) . . ?
C148 C147 H147 120.5 . . ?
C146 C147 C148 119.1(4) . . ?
C146 C147 H147 120.5 . . ?
N3 C121 H121 118.7 . . ?
N3 C121 C122 122.6(5) . . ?
C122 C121 H121 118.7 . . ?
N4 C131 H131 118.1 . . ?
N4 C131 C130 123.9(4) . . ?
C130 C131 H131 118.1 . . ?
C154 C153 C152 119.2(4) . . ?
C154 C153 H153 120.4 . . ?
C152 C153 H153 120.4 . . ?
C66 C65 C68 121.3(5) . . ?
C64 C65 C66 118.7(4) . . ?
C64 C65 C68 120.0(5) . . ?
C25 C24 H24 119.5 . . ?
C25 C24 C23 121.0(4) . . ?
C23 C24 H24 119.5 . . ?
C46 C47 H47 120.0 . . ?
C46 C47 C48 120.1(4) . . ?
C48 C47 H47 120.0 . . ?
C49 C48 H48 119.9 . . ?
C47 C48 C49 120.3(4) . . ?
C47 C48 H48 119.9 . . ?
C6 C7 C8 118.9(5) . . ?
C10 C7 C6 118.5(4) . . ?
C10 C7 C8 122.6(5) . . ?
C128 C129 H129 120.6 . . ?
C130 C129 C128 118.9(4) . . ?
C130 C129 H129 120.6 . . ?
C38 C43 H43 119.1 . . ?
C42 C43 H43 119.1 . . ?
C42 C43 C38 121.9(5) . . ?
C78 C79 H79 119.5 . . ?
C80 C79 C78 120.9(5) . . ?
C80 C79 H79 119.5 . . ?
C41 C40 H40 119.5 . . ?
C41 C40 C39 121.0(5) . . ?
C39 C40 H40 119.5 . . ?
C17 C18 H18 119.9 . . ?
C17 C18 C19 120.2(4) . . ?
C19 C18 H18 119.9 . . ?
C14 C19 C18 121.2(4) . . ?
C14 C19 H19 119.4 . . ?
C18 C19 H19 119.4 . . ?
C56 C55 H55 119.3 . . ?
C56 C55 C54 121.3(4) . . ?
C54 C55 H55 119.3 . . ?
C67 C66 C65 121.6(5) . . ?
C67 C66 H66 119.2 . . ?
C65 C66 H66 119.2 . . ?
C152 C151 H151 119.6 . . ?
C150 C151 C152 120.7(4) . . ?
C150 C151 H151 119.6 . . ?
C148 C150 H150 119.7 . . ?
C151 C150 C148 120.6(4) . . ?
C151 C150 H150 119.7 . . ?
C72 C71 H71 120.0 . . ?
C70 C71 C72 119.9(4) . . ?
C70 C71 H71 120.0 . . ?
H26A O26 H26B 109.5 . . ?
C59 C54 C55 117.7(4) . . ?
C59 C54 C53 122.8(4) . . ?
C55 C54 C53 119.5(4) . . ?
C140 C139 H139 119.6 . . ?
C138 C139 H139 119.6 . . ?
C138 C139 C140 120.9(5) . . ?
C78 C83 H83 120.2 . . ?
C78 C83 C82 119.7(5) . . ?
C82 C83 H83 120.2 . . ?
S4 C100 H10C 109.1 . . ?
S4 C100 H10D 109.1 . . ?
C97 C100 S4 112.4(3) . . ?
C97 C100 H10C 109.1 . . ?
C97 C100 H10D 109.1 . . ?
H10C C100 H10D 107.8 . . ?
C7 C10 H10 120.5 . . ?
C11 C10 C7 119.1(4) . . ?
C11 C10 H10 120.5 . . ?
C22 C23 H23 119.9 . . ?
C24 C23 C22 120.2(4) . . ?
C24 C23 H23 119.9 . . ?
C131 C130 H130 120.3 . . ?
C129 C130 C131 119.4(4) . . ?
C129 C130 H130 120.3 . . ?
C128 C127 H127 119.4 . . ?
C126 C127 C128 121.2(5) . . ?
C126 C127 H127 119.4 . . ?
N9 C144 C140 123.0(4) . . ?
N9 C144 C137 118.4(4) . . ?
C140 C144 C137 118.5(4) . . ?
C32 C33 C34 119.3(4) . . ?
C32 C33 C36 120.5(5) . . ?
C34 C33 C36 120.2(5) . . ?
C43 C38 C37 121.9(6) . . ?
C39 C38 C43 118.3(5) . . ?
C39 C38 C37 119.8(6) . . ?
C7 C8 H8 119.4 . . ?
C9 C8 C7 121.1(5) . . ?
C9 C8 H8 119.4 . . ?
C80 C81 C82 120.5(5) . . ?
C80 C81 C84 117.9(6) . . ?
C80 C81 C84A 123.7(14) . . ?
C82 C81 C84 121.3(5) . . ?
C82 C81 C84A 110.0(12) . . ?
C73 C74 H74 120.5 . . ?
C73 C74 C75 118.9(5) . . ?
C75 C74 H74 120.5 . . ?
C144 C140 C139 120.3(5) . . ?
C141 C140 C139 122.4(5) . . ?
C141 C140 C144 117.4(5) . . ?
C112 C114 H114 119.8 . . ?
C115 C114 C112 120.4(4) . . ?
C115 C114 H114 119.8 . . ?
N10 C137 C144 117.9(4) . . ?
N10 C137 C136 123.2(5) . . ?
C136 C137 C144 118.9(4) . . ?
C5 C4 C9 119.2(5) . . ?
C3 C4 C5 117.4(5) . . ?
C3 C4 C9 123.4(5) . . ?
N1 C1 H1 118.2 . . ?
N1 C1 C2 123.6(5) . . ?
C2 C1 H1 118.2 . . ?
C31 C32 C33 120.0(4) . . ?
C31 C32 H32 120.0 . . ?
C33 C32 H32 120.0 . . ?
C41 C42 H42 120.3 . . ?
C43 C42 C41 119.3(5) . . ?
C43 C42 H42 120.3 . . ?
N2 C12 H12 118.4 . . ?
N2 C12 C11 123.2(4) . . ?
C11 C12 H12 118.4 . . ?
C121 C122 H122 120.1 . . ?
C123 C122 C121 119.8(5) . . ?
C123 C122 H122 120.1 . . ?
C1 C2 H2 120.5 . . ?
C3 C2 C1 119.0(5) . . ?
C3 C2 H2 120.5 . . ?
O19 C93 C94 117.3(4) . . ?
O18 C93 O19 124.9(4) . . ?
O18 C93 C94 117.8(4) . . ?
C89 C88 H88 120.0 . . ?
C87 C88 C89 120.0(5) . . ?
C87 C88 H88 120.0 . . ?
C71 C70 C75 119.1(4) . . ?
C71 C70 C69 120.6(5) . . ?
C75 C70 C69 120.1(5) . . ?
S1 C20 H20A 108.1 . . ?
S1 C20 H20B 108.1 . . ?
C17 C20 S1 116.7(3) . . ?
C17 C20 H20A 108.1 . . ?
C17 C20 H20B 108.1 . . ?
H20A C20 H20B 107.3 . . ?
C140 C141 H141 120.1 . . ?
C142 C141 C140 119.7(5) . . ?
C142 C141 H141 120.1 . . ?
C63 C64 H64 120.0 . . ?
C65 C64 C63 120.1(5) . . ?
C65 C64 H64 120.0 . . ?
C125 C124 C126 119.8(5) . . ?
C123 C124 C125 117.2(5) . . ?
C123 C124 C126 123.1(5) . . ?
C79 C80 C81 119.8(5) . . ?
C79 C80 H80 120.1 . . ?
C81 C80 H80 120.1 . . ?
C122 C123 C124 119.5(5) . . ?
C122 C123 H123 120.3 . . ?
C124 C123 H123 120.3 . . ?
C83 C82 H82 120.1 . . ?
C81 C82 C83 119.8(5) . . ?
C81 C82 H82 120.1 . . ?
C116 C115 H115 119.5 . . ?
C114 C115 C116 120.9(4) . . ?
C114 C115 H115 119.5 . . ?
C89 C90 H90 119.9 . . ?
C89 C90 C91 120.1(5) . . ?
C91 C90 H90 119.9 . . ?
C137 C136 C138 120.5(5) . . ?
C135 C136 C137 117.9(5) . . ?
C135 C136 C138 121.7(5) . . ?
C139 C138 C136 120.9(5) . . ?
C139 C138 H138 119.5 . . ?
C136 C138 H138 119.5 . . ?
C4 C3 H3 120.2 . . ?
C2 C3 C4 119.6(5) . . ?
C2 C3 H3 120.2 . . ?
C35 C34 H34 119.7 . . ?
C33 C34 C35 120.5(5) . . ?
C33 C34 H34 119.7 . . ?
C8 C9 C4 121.5(5) . . ?
C8 C9 H9 119.2 . . ?
C4 C9 H9 119.2 . . ?
C127 C126 C124 121.0(5) . . ?
C127 C126 H126 119.5 . . ?
C124 C126 H126 119.5 . . ?
C74 C75 H75 119.3 . . ?
C70 C75 C74 121.4(5) . . ?
C70 C75 H75 119.3 . . ?
N10 C133 H133 118.2 . . ?
N10 C133 C134 123.6(5) . . ?
C134 C133 H133 118.2 . . ?
N9 C143 H143 118.2 . . ?
N9 C143 C142 123.6(5) . . ?
C142 C143 H143 118.2 . . ?
S1 C21 H21A 108.6 . . ?
S1 C21 H21B 108.6 . . ?
C22 C21 S1 114.5(3) . . ?
C22 C21 H21A 108.6 . . ?
C22 C21 H21B 108.6 . . ?
H21A C21 H21B 107.6 . . ?
S007 C53 H53A 108.2 . . ?
S007 C53 H53B 108.2 . . ?
C54 C53 S007 116.5(4) . . ?
C54 C53 H53A 108.2 . . ?
C54 C53 H53B 108.2 . . ?
H53A C53 H53B 107.3 . . ?
C10 C11 C12 119.3(5) . . ?
C10 C11 H11 120.3 . . ?
C12 C11 H11 120.3 . . ?
S007 C52 H52A 108.9 . . ?
S007 C52 H52B 108.9 . . ?
C49 C52 S007 113.2(3) . . ?
C49 C52 H52A 108.9 . . ?
C49 C52 H52B 108.9 . . ?
H52A C52 H52B 107.7 . . ?
C91 C86 C85 123.8(6) . . ?
C91 C86 C85A 95.4(17) . . ?
C87 C86 C91 118.8(5) . . ?
C87 C86 C85 117.3(6) . . ?
C87 C86 C85A 145.7(17) . . ?
S3A C68 H68A 108.5 . . ?
S3A C68 H68B 108.5 . . ?
C65 C68 S3A 115.0(4) . . ?
C65 C68 H68A 108.5 . . ?
C65 C68 H68B 108.5 . . ?
C65 C68 H68C 109.0 . . ?
C65 C68 H68D 109.0 . . ?
C65 C68 S05Q 112.9(4) . . ?
H68A C68 H68B 107.5 . . ?
H68C C68 H68D 107.8 . . ?
S05Q C68 H68C 109.0 . . ?
S05Q C68 H68D 109.0 . . ?
C90 C91 C86 120.4(5) . . ?
C90 C91 H91 119.8 . . ?
C86 C91 H91 119.8 . . ?
C88 C87 H87 119.4 . . ?
C86 C87 C88 121.3(6) . . ?
C86 C87 H87 119.4 . . ?
S5 C85 H85A 108.4 . . ?
S5 C85 H85B 108.4 . . ?
C86 C85 S5 115.4(6) . . ?
C86 C85 H85A 108.4 . . ?
C86 C85 H85B 108.4 . . ?
H85A C85 H85B 107.5 . . ?
C141 C142 C143 119.1(5) . . ?
C141 C142 H142 120.5 . . ?
C143 C142 H142 120.5 . . ?
C40 C39 C38 120.1(6) . . ?
C40 C39 H39 119.9 . . ?
C38 C39 H39 119.9 . . ?
S2A C36 H36C 109.1 . . ?
S2A C36 H36D 109.1 . . ?
S2 C36 H36A 109.3 . . ?
S2 C36 H36B 109.3 . . ?
C33 C36 S2A 112.3(5) . . ?
C33 C36 S2 111.4(4) . . ?
C33 C36 H36C 109.1 . . ?
C33 C36 H36D 109.1 . . ?
C33 C36 H36A 109.3 . . ?
C33 C36 H36B 109.3 . . ?
H36C C36 H36D 107.9 . . ?
H36A C36 H36B 108.0 . . ?
C136 C135 H135 120.9 . . ?
C134 C135 C136 118.3(5) . . ?
C134 C135 H135 120.9 . . ?
S3A C69 H69A 110.4 . . ?
S3A C69 H69B 110.4 . . ?
C70 C69 S3A 106.6(4) . . ?
C70 C69 H69A 110.4 . . ?
C70 C69 H69B 110.4 . . ?
C70 C69 H69C 106.6 . . ?
C70 C69 H69D 106.6 . . ?
H69A C69 H69B 108.6 . . ?
H69C C69 H69D 106.5 . . ?
S05Q C69 C70 123.0(5) . . ?
S05Q C69 H69C 106.6 . . ?
S05Q C69 H69D 106.6 . . ?
H28A O28 H28B 91.0 . . ?
S2A C37 H37C 109.9 1_666 . ?
S2A C37 H37D 109.9 1_666 . ?
S2 C37 H37A 109.2 1_666 . ?
S2 C37 H37B 109.2 1_666 . ?
C38 C37 S2A 108.8(5) . 1_666 ?
C38 C37 S2 112.0(4) . 1_666 ?
C38 C37 H37C 109.9 . . ?
C38 C37 H37D 109.9 . . ?
C38 C37 H37A 109.2 . . ?
C38 C37 H37B 109.2 . . ?
H37C C37 H37D 108.3 . . ?
H37A C37 H37B 107.9 . . ?
C133 C134 H134 119.8 . . ?
C135 C134 C133 120.4(6) . . ?
C135 C134 H134 119.8 . . ?
S5 C84 H84A 109.0 . . ?
S5 C84 H84B 109.0 . . ?
C81 C84 S5 113.0(5) . . ?
C81 C84 H84A 109.0 . . ?
C81 C84 H84B 109.0 . . ?
H84A C84 H84B 107.8 . . ?
C69 S05Q C68 109.6(5) . . ?
C81 C84A H84C 112.5 . . ?
C81 C84A H84D 112.5 . . ?
C81 C84A S5A 96.4(9) . . ?
H84C C84A H84D 110.0 . . ?
S5A C84A H84C 112.5 . . ?
S5A C84A H84D 112.5 . . ?
C84A S5A C85A 113(2) . . ?
C86 C85A S5A 124(3) . . ?
C86 C85A H85C 106.2 . . ?
C86 C85A H85D 106.2 . . ?
S5A C85A H85C 106.2 . . ?
S5A C85A H85D 106.2 . . ?
H85C C85A H85D 106.4 . . ?

loop_
_geom_bond_atom_site_label_1
_geom_bond_atom_site_label_2
_geom_bond_distance
_geom_bond_site_symmetry_2
_geom_bond_publ_flag
Tb4 O21 2.430(3) 2_767 ?
Tb4 O20 2.447(3) 2_767 ?
Tb4 O19 2.323(3) . ?
Tb4 O14 2.321(3) . ?
Tb4 O17 2.341(3) . ?
Tb4 O23 2.299(3) . ?
Tb4 N6 2.543(3) . ?
Tb4 N5 2.579(3) . ?
Tb4 C108 2.787(4) 2_767 ?
Tb2 O8 2.312(3) . ?
Tb2 O12 2.490(3) 2_656 ?
Tb2 O5 2.333(3) . ?
Tb2 O10 2.293(3) . ?
Tb2 O13 2.406(3) 2_656 ?
Tb2 O2 2.308(3) . ?
Tb2 N8 2.555(3) . ?
Tb2 N7 2.581(3) . ?
Tb2 C60 2.815(4) 2_656 ?
Tb1 O9 2.340(3) . ?
Tb1 O7 2.390(3) . ?
Tb1 O6 2.340(3) . ?
Tb1 O1 2.343(3) . ?
Tb1 O4 2.359(3) 1_455 ?
Tb1 O11 2.399(3) . ?
Tb1 N2 2.642(4) . ?
Tb1 N1 2.551(4) . ?
Tb3 O15 2.340(3) . ?
Tb3 O22 2.361(3) . ?
Tb3 O16 2.291(3) . ?
Tb3 O18 2.319(3) . ?
Tb3 O24 2.408(3) 2_766 ?
Tb3 O25 2.461(3) 2_766 ?
Tb3 N4 2.606(4) . ?
Tb3 N3 2.507(4) . ?
Tb3 C92 2.777(5) 2_766 ?
S4 C101 1.813(5) . ?
S4 C100 1.827(5) . ?
S1 C20 1.819(5) . ?
S1 C21 1.823(5) . ?
S007 C53 1.809(6) . ?
S007 C52 1.816(5) . ?
S3A C68 1.767(6) . ?
S3A C69 1.820(7) . ?
S5 C85 1.787(9) . ?
S5 C84 1.829(9) . ?
O21 Tb4 2.431(3) 2_767 ?
O21 C108 1.257(5) . ?
O9 C45 1.253(5) . ?
O8 C61 1.259(5) . ?
O20 Tb4 2.447(3) 2_767 ?
O20 C108 1.276(5) . ?
O12 Tb2 2.490(3) 2_656 ?
O12 C60 1.270(5) . ?
O19 C93 1.266(5) . ?
O5 C29 1.260(5) . ?
S2A C36 1.693(7) . ?
S2A C37 1.958(7) 1_444 ?
O14 C44 1.264(5) . ?
S2 C36 1.830(7) . ?
S2 C37 1.942(7) 1_444 ?
O7 C61 1.266(5) . ?
O6 C29 1.262(5) . ?
O17 C76 1.255(5) . ?
O10 C45 1.270(5) . ?
O15 C44 1.266(5) . ?
O13 Tb2 2.407(3) 2_656 ?
O13 C60 1.263(5) . ?
O22 C77 1.242(5) . ?
O16 C76 1.264(5) . ?
O18 C93 1.255(5) . ?
O27 H27A 0.6625 . ?
O27 H27B 0.8498 . ?
O1 C13 1.255(5) . ?
O4 Tb1 2.359(3) 1_655 ?
O4 C28 1.265(5) . ?
O2 C13 1.263(5) . ?
O24 Tb3 2.408(3) 2_766 ?
O24 C92 1.280(5) . ?
N8 C120 1.366(5) . ?
N8 C119 1.329(5) . ?
O11 H11A 0.8523 . ?
O11 H11B 0.8281 . ?
O25 Tb3 2.461(3) 2_766 ?
O25 C92 1.259(5) . ?
O23 C77 1.251(5) . ?
O3 C28 1.250(5) . ?
N6 C156 1.358(5) . ?
N6 C155 1.333(5) . ?
N7 C109 1.324(5) . ?
N7 C113 1.362(5) . ?
N4 C132 1.365(6) . ?
N4 C131 1.332(5) . ?
N5 C149 1.358(5) . ?
N5 C145 1.330(5) . ?
N2 C6 1.362(6) . ?
N2 C12 1.327(6) . ?
N3 C125 1.365(6) . ?
N3 C121 1.328(6) . ?
C30 C31 1.389(6) . ?
C30 C29 1.512(5) . ?
C30 C35 1.381(6) . ?
C108 Tb4 2.787(4) 2_767 ?
C108 C105 1.498(6) . ?
N9 C144 1.359(6) . ?
N9 C143 1.332(6) . ?
C73 C72 1.388(6) . ?
C73 C76 1.497(5) . ?
C73 C74 1.389(6) . ?
C57 C60 1.496(6) . ?
C57 C58 1.387(6) . ?
C57 C56 1.389(6) . ?
C105 C104 1.402(6) . ?
C105 C106 1.385(6) . ?
N1 C5 1.363(6) . ?
N1 C1 1.323(6) . ?
C60 Tb2 2.815(4) 2_656 ?
C62 C63 1.391(6) . ?
C62 C61 1.495(6) . ?
C62 C67 1.392(6) . ?
C58 H58 0.9300 . ?
C58 C59 1.383(6) . ?
C104 H104 0.9300 . ?
C104 C103 1.378(6) . ?
C51 H51 0.9300 . ?
C51 C46 1.399(6) . ?
C51 C50 1.387(6) . ?
N10 C137 1.362(6) . ?
N10 C133 1.331(7) . ?
C156 C149 1.440(5) . ?
C156 C152 1.407(6) . ?
C120 C116 1.404(6) . ?
C120 C113 1.431(5) . ?
C31 H31 0.9300 . ?
C31 C32 1.383(6) . ?
C109 H109 0.9300 . ?
C109 C110 1.401(6) . ?
C95 H95 0.9300 . ?
C95 C94 1.393(6) . ?
C95 C96 1.383(6) . ?
C46 C45 1.503(5) . ?
C46 C47 1.387(6) . ?
C94 C99 1.391(6) . ?
C94 C93 1.498(5) . ?
C13 C14 1.515(6) . ?
C106 H106 0.9300 . ?
C106 C107 1.387(6) . ?
C14 C15 1.387(6) . ?
C14 C19 1.386(6) . ?
C56 H56 0.9300 . ?
C56 C55 1.385(6) . ?
C116 C117 1.412(6) . ?
C116 C115 1.430(6) . ?
C41 C44 1.495(6) . ?
C41 C40 1.383(7) . ?
C41 C42 1.393(6) . ?
C132 C125 1.448(6) . ?
C132 C128 1.404(6) . ?
C112 C113 1.416(5) . ?
C112 C111 1.409(6) . ?
C112 C114 1.428(6) . ?
C119 H119 0.9300 . ?
C119 C118 1.402(6) . ?
C72 H72 0.9300 . ?
C72 C71 1.389(6) . ?
C63 H63 0.9300 . ?
C63 C64 1.384(6) . ?
C77 C78 1.513(6) . ?
C96 H96 0.9300 . ?
C96 C97 1.390(6) . ?
C118 H118 0.9300 . ?
C118 C117 1.358(6) . ?
C15 H15 0.9300 . ?
C15 C16 1.384(6) . ?
C98 H98 0.9300 . ?
C98 C99 1.394(6) . ?
C98 C97 1.390(6) . ?
C50 H50 0.9300 . ?
C50 C49 1.385(6) . ?
C102 C101 1.520(6) . ?
C102 C107 1.383(6) . ?
C102 C103 1.395(6) . ?
C149 C148 1.419(5) . ?
C92 Tb3 2.777(5) 2_766 ?
C92 C89 1.487(6) . ?
C145 H145 0.9300 . ?
C145 C146 1.390(6) . ?
C27 H27 0.9300 . ?
C27 C22 1.372(6) . ?
C27 C26 1.397(6) . ?
C16 H16 0.9300 . ?
C16 C17 1.390(7) . ?
C154 H154 0.9300 . ?
C154 C155 1.401(6) . ?
C154 C153 1.365(6) . ?
C148 C147 1.413(6) . ?
C148 C150 1.433(6) . ?
C101 H10A 0.9700 . ?
C101 H10B 0.9700 . ?
C6 C5 1.437(7) . ?
C6 C7 1.411(6) . ?
C17 C18 1.381(7) . ?
C17 C20 1.519(6) . ?
C78 C79 1.400(7) . ?
C78 C83 1.389(7) . ?
C155 H155 0.9300 . ?
C99 H99 0.9300 . ?
C5 C4 1.418(6) . ?
C125 C124 1.412(6) . ?
C107 H107 0.9300 . ?
C35 H35 0.9300 . ?
C35 C34 1.392(7) . ?
C97 C100 1.509(6) . ?
C111 H111 0.9300 . ?
C111 C110 1.378(6) . ?
C22 C23 1.400(6) . ?
C22 C21 1.509(6) . ?
C89 C88 1.406(7) . ?
C89 C90 1.379(7) . ?
C59 H59 0.9300 . ?
C59 C54 1.391(6) . ?
C117 H117 0.9300 . ?
C28 C25 1.518(6) . ?
C110 H110 0.9300 . ?
C146 H146 0.9300 . ?
C146 C147 1.367(6) . ?
C67 H67 0.9300 . ?
C67 C66 1.383(7) . ?
C128 C129 1.402(7) . ?
C128 C127 1.439(7) . ?
C152 C153 1.417(6) . ?
C152 C151 1.428(6) . ?
C49 C48 1.391(6) . ?
C49 C52 1.503(6) . ?
C26 H26 0.9300 . ?
C26 C25 1.395(6) . ?
C103 H103 0.9300 . ?
C25 C24 1.391(6) . ?
C147 H147 0.9300 . ?
C121 H121 0.9300 . ?
C121 C122 1.404(7) . ?
C131 H131 0.9300 . ?
C131 C130 1.395(6) . ?
C153 H153 0.9300 . ?
C65 C66 1.387(7) . ?
C65 C64 1.381(7) . ?
C65 C68 1.511(6) . ?
C24 H24 0.9300 . ?
C24 C23 1.392(6) . ?
C47 H47 0.9300 . ?
C47 C48 1.390(6) . ?
C48 H48 0.9300 . ?
C7 C10 1.390(8) . ?
C7 C8 1.441(7) . ?
C129 H129 0.9300 . ?
C129 C130 1.369(7) . ?
C43 H43 0.9300 . ?
C43 C38 1.392(9) . ?
C43 C42 1.376(7) . ?
C79 H79 0.9300 . ?
C79 C80 1.375(7) . ?
C40 H40 0.9300 . ?
C40 C39 1.383(7) . ?
C18 H18 0.9300 . ?
C18 C19 1.401(6) . ?
C19 H19 0.9300 . ?
C55 H55 0.9300 . ?
C55 C54 1.393(7) . ?
C66 H66 0.9300 . ?
C151 H151 0.9300 . ?
C151 C150 1.357(7) . ?
C150 H150 0.9300 . ?
C71 H71 0.9300 . ?
C71 C70 1.377(7) . ?
O26 H26A 0.8503 . ?
O26 H26B 0.8497 . ?
C54 C53 1.515(6) . ?
C139 H139 0.9300 . ?
C139 C140 1.438(7) . ?
C139 C138 1.341(7) . ?
C83 H83 0.9300 . ?
C83 C82 1.402(7) . ?
C100 H10C 0.9700 . ?
C100 H10D 0.9700 . ?
C10 H10 0.9300 . ?
C10 C11 1.367(7) . ?
C23 H23 0.9300 . ?
C130 H130 0.9300 . ?
C127 H127 0.9300 . ?
C127 C126 1.348(8) . ?
C144 C140 1.418(7) . ?
C144 C137 1.456(7) . ?
C33 C32 1.384(7) . ?
C33 C34 1.388(8) . ?
C33 C36 1.514(7) . ?
C38 C39 1.389(8) . ?
C38 C37 1.498(7) . ?
C8 H8 0.9300 . ?
C8 C9 1.343(8) . ?
C81 C80 1.377(8) . ?
C81 C82 1.387(8) . ?
C81 C84 1.524(8) . ?
C81 C84A 1.547(12) . ?
C74 H74 0.9300 . ?
C74 C75 1.403(7) . ?
C140 C141 1.397(7) . ?
C114 H114 0.9300 . ?
C114 C115 1.354(6) . ?
C137 C136 1.412(7) . ?
C4 C3 1.401(8) . ?
C4 C9 1.427(8) . ?
C1 H1 0.9300 . ?
C1 C2 1.408(7) . ?
C32 H32 0.9300 . ?
C42 H42 0.9300 . ?
C12 H12 0.9300 . ?
C12 C11 1.408(6) . ?
C122 H122 0.9300 . ?
C122 C123 1.367(8) . ?
C2 H2 0.9300 . ?
C2 C3 1.367(8) . ?
C88 H88 0.9300 . ?
C88 C87 1.386(8) . ?
C70 C75 1.388(8) . ?
C70 C69 1.509(6) . ?
C20 H20A 0.9700 . ?
C20 H20B 0.9700 . ?
C141 H141 0.9300 . ?
C141 C142 1.368(8) . ?
C64 H64 0.9300 . ?
C124 C123 1.408(7) . ?
C124 C126 1.427(7) . ?
C80 H80 0.9300 . ?
C123 H123 0.9300 . ?
C82 H82 0.9300 . ?
C115 H115 0.9300 . ?
C90 H90 0.9300 . ?
C90 C91 1.398(7) . ?
C136 C138 1.432(7) . ?
C136 C135 1.402(7) . ?
C138 H138 0.9300 . ?
C3 H3 0.9300 . ?
C34 H34 0.9300 . ?
C9 H9 0.9300 . ?
C126 H126 0.9300 . ?
C75 H75 0.9300 . ?
C133 H133 0.9300 . ?
C133 C134 1.387(8) . ?
C143 H143 0.9300 . ?
C143 C142 1.399(8) . ?
C21 H21A 0.9700 . ?
C21 H21B 0.9700 . ?
C53 H53A 0.9700 . ?
C53 H53B 0.9700 . ?
C11 H11 0.9300 . ?
C52 H52A 0.9700 . ?
C52 H52B 0.9700 . ?
C86 C91 1.406(8) . ?
C86 C87 1.371(9) . ?
C86 C85 1.507(9) . ?
C86 C85A 1.70(4) . ?
C68 H68A 0.9700 . ?
C68 H68B 0.9700 . ?
C68 H68C 0.9700 . ?
C68 H68D 0.9700 . ?
C68 S05Q 1.934(9) . ?
C91 H91 0.9300 . ?
C87 H87 0.9300 . ?
C85 H85A 0.9700 . ?
C85 H85B 0.9700 . ?
C142 H142 0.9300 . ?
C39 H39 0.9300 . ?
C36 H36C 0.9700 . ?
C36 H36D 0.9700 . ?
C36 H36A 0.9700 . ?
C36 H36B 0.9700 . ?
C135 H135 0.9300 . ?
C135 C134 1.363(8) . ?
C69 H69A 0.9700 . ?
C69 H69B 0.9700 . ?
C69 H69C 0.9700 . ?
C69 H69D 0.9700 . ?
C69 S05Q 1.486(9) . ?
O28 H28A 1.1112 . ?
O28 H28B 0.8115 . ?
C37 S2A 1.958(7) 1_666 ?
C37 S2 1.942(7) 1_666 ?
C37 H37C 0.9700 . ?
C37 H37D 0.9700 . ?
C37 H37A 0.9700 . ?
C37 H37B 0.9700 . ?
C134 H134 0.9300 . ?
C84 H84A 0.9700 . ?
C84 H84B 0.9700 . ?
C84A H84C 0.9700 . ?
C84A H84D 0.9700 . ?
C84A S5A 1.815(14) . ?
S5A C85A 1.82(5) . ?
C85A H85C 0.9700 . ?
C85A H85D 0.9700 . ?
